data_4129099
loop_
_publ_author_name
'Heskia, Alice'
'Maris, Thierry'
'Aguiar, Pedro M.'
'Wuest, James D.'

_publ_section_title
;
 Building Large Structures with Curved Aromatic Surfaces by Complexing
 Metals with Phosphangulene.
;
_journal_name_full 'Journal of the American Chemical Society'
_journal_paper_doi 10.1021/jacs.9b08179
_journal_year 2019
_chemical_formula_moiety '2(C44 H26 Ag F3 O9 P2 S), 3(C7 H8), 2(C60)'
_chemical_formula_sum 'C229 H76 Ag2 F6 O18 P4 S2'
_chemical_formula_weight 3632.63
_space_group_crystal_system triclinic
_space_group_IT_number 2
_space_group_name_Hall '-P 1'
_space_group_name_H-M_alt 'P -1'
_atom_sites_solution_hydrogens geom
_audit_creation_date 2019-07-25
_audit_creation_method
;
Olex2 1.2
(compiled 2018.05.29 svn.r3508 for OlexSys, GUI svn.r5506)
;
_cell_angle_alpha 86.369(4)
_cell_angle_beta 80.154(5)
_cell_angle_gamma 89.061(4)
_cell_formula_units_Z 1
_cell_length_a 10.1347(9)
_cell_length_b 17.4030(14)
_cell_length_c 20.810(2)
_cell_measurement_reflns_used 4900
_cell_measurement_temperature 150
_cell_measurement_theta_max 52.880
_cell_measurement_theta_min 2.814
_cell_volume 3609.0(6)
_computing_cell_refinement
'SAINT (2013) V8.38A; Integration Software for Single Crystal Data. Bruker AXS Inc., Madison, WI 53719-1173.'
_computing_data_collection
;
APEX 2 (2013) Bruker AXS Inc., Madison, WI 53719-1173.
;
_computing_data_reduction
'SAINT (2013) V8.38A; Integration Software for Single Crystal Data. Bruker AXS Inc., Madison, WI 53719-1173.'
_computing_molecular_graphics 'Olex2 (Dolomanov et al., 2009)'
_computing_publication_material 'Olex2 (Dolomanov et al., 2009)'
_computing_structure_refinement 'XL (Sheldrick, 2008)'
_diffrn_ambient_temperature 150
_diffrn_detector 'CMOS Area detector'
_diffrn_detector_area_resol_mean 10.24
_diffrn_detector_type 'Bruker Photon 100 CMOS Detector'
_diffrn_measured_fraction_theta_full 0.456
_diffrn_measured_fraction_theta_max 0.458
_diffrn_measurement_device 'k-geometry diffractometer'
_diffrn_measurement_device_type 'Bruker Venture Metaljet'
_diffrn_measurement_method '\w and \f scans'
_diffrn_radiation_collimation 'Focusing mirrors'
_diffrn_radiation_monochromator 'Helios MX Mirror Optics'
_diffrn_radiation_probe x-ray
_diffrn_radiation_type GaK\a
_diffrn_radiation_wavelength 1.34139
_diffrn_reflns_av_R_equivalents 0.0861
_diffrn_reflns_av_unetI/netI 0.0543
_diffrn_reflns_Laue_measured_fraction_full 0.456
_diffrn_reflns_Laue_measured_fraction_max 0.458
_diffrn_reflns_limit_h_max 12
_diffrn_reflns_limit_h_min -11
_diffrn_reflns_limit_k_max 20
_diffrn_reflns_limit_k_min -20
_diffrn_reflns_limit_l_max 24
_diffrn_reflns_limit_l_min 0
_diffrn_reflns_number 12677
_diffrn_reflns_point_group_measured_fraction_full 0.456
_diffrn_reflns_point_group_measured_fraction_max 0.458
_diffrn_reflns_theta_full 53.225
_diffrn_reflns_theta_max 53.225
_diffrn_reflns_theta_min 2.213
_diffrn_source 'Metal Jet'
_diffrn_source_target Ga
_diffrn_source_type 'Gallium Liquid Metal Jet Source'
_exptl_absorpt_coefficient_mu 2.425
_exptl_absorpt_correction_T_max 0.197
_exptl_absorpt_correction_T_min 0.0809
_exptl_absorpt_correction_type multi-scan
_exptl_absorpt_process_details
;
 TWINABS-2012/1 (Bruker,2012) was used for absorption correction.

Final HKLF 4 output contains 85272 reflections, Rint = 0.0861
 (57213 with I > 3sig(I), Rint = 0.0821)
;
_exptl_crystal_colour 'clear light brown'
_exptl_crystal_colour_lustre clear
_exptl_crystal_colour_modifier light
_exptl_crystal_colour_primary brown
_exptl_crystal_density_diffrn 1.671
_exptl_crystal_description Plate
_exptl_crystal_F_000 1834
_exptl_crystal_size_max 0.34
_exptl_crystal_size_mid 0.09
_exptl_crystal_size_min 0.03
_refine_diff_density_max 1.543
_refine_diff_density_min -1.950
_refine_diff_density_rms 0.138
_refine_ls_extinction_method none
_refine_ls_goodness_of_fit_ref 1.152
_refine_ls_hydrogen_treatment constr
_refine_ls_matrix_type full
_refine_ls_number_parameters 1377
_refine_ls_number_reflns 12677
_refine_ls_number_restraints 1166
_refine_ls_restrained_S_all 1.129
_refine_ls_R_factor_all 0.1208
_refine_ls_R_factor_gt 0.1053
_refine_ls_shift/su_max 0.000
_refine_ls_shift/su_mean 0.000
_refine_ls_structure_factor_coef Fsqd
_refine_ls_weighting_details 'w=1/[\s^2^(Fo^2^)+(0.1951P)^2^+5.3206P] where P=(Fo^2^+2Fc^2^)/3'
_refine_ls_weighting_scheme calc
_refine_ls_wR_factor_gt 0.2958
_refine_ls_wR_factor_ref 0.3192
_reflns_Friedel_coverage 0.000
_reflns_number_gt 10127
_reflns_number_total 12677
_reflns_threshold_expression 'I > 2\s(I)'
_cod_data_source_file ja9b08179_si_002.cif
_cod_data_source_block jw21211
_cod_depositor_comments
;
The following automatic conversions were performed:

data item '_diffrn_radiation_probe' value 'X-ray' was changed to
'x-ray' in accordance with the
/home/data/users/saulius/crontab/automatic-downloads/rss-feeds/ACS/lib/dictionaries/cif_core.dic
dictionary named 'cif_core.dic' version 2.4.2 last updated on
2011-04-26.

Automatic conversion script
Id: cif_fix_values 6909 2019-04-08 15:41:33Z antanas 
;
_cod_database_code 4129099
_shelx_shelxl_version_number 2018/3
_shelx_space_group_comment
;
The symmetry employed for this shelxl refinement is uniquely defined
by the following loop, which should always be used as a source of
symmetry information in preference to the above space-group names.
They are only intended as comments.
;
_shelx_estimated_absorpt_t_max 0.931
_shelx_estimated_absorpt_t_min 0.493
_olex2_refinement_description
;
1. Twinned data refinement
 Scales: 0.550(4)
 0.450(4)
2. Fixed Uiso
 At 1.2 times of:
  All C(H) groups
 At 1.5 times of:
  All C(H,H,H) groups
3. Restrained distances
 C4F-C7F
 1.55 with sigma of 0.02
 C3F-C7F \\sim C5F-C7F
 with sigma of 0.002
4. Uiso/Uaniso restraints and constraints
C1F \\sim C2F \\sim C3F \\sim C4F \\sim C5F \\sim C6F \\sim C7F: within 2A with
sigma of 0.002 and sigma for terminal atoms of 0.02
C1E \\sim C2E \\sim C3E \\sim C4E \\sim C5E \\sim C6E \\sim C7E: within 2A with
sigma of 0.002 and sigma for terminal atoms of 0.02
C1 \\sim C2 \\sim C3 \\sim C4 \\sim C5 \\sim C6 \\sim C7 \\sim C8 \\sim C9
\\sim C10 \\sim C11 \\sim C12 \\sim C13 \\sim C14 \\sim C15 \\sim C16 \\sim C17
\\sim C18 \\sim C19 \\sim C20 \\sim C21 \\sim C22 \\sim C23 \\sim C24 \\sim C25
\\sim C26 \\sim C27 \\sim C28 \\sim C29 \\sim C30 \\sim C31 \\sim C32 \\sim C33
\\sim C34 \\sim C35 \\sim C36 \\sim C37 \\sim C38 \\sim C39 \\sim C40 \\sim C41
\\sim C42 \\sim C43 \\sim C44 \\sim C45 \\sim C46 \\sim C47 \\sim C48 \\sim C49
\\sim C50 \\sim C51 \\sim C52 \\sim C53 \\sim C54 \\sim C55 \\sim C56 \\sim C57
\\sim C58 \\sim C59 \\sim C60: within 2A with sigma of 0.02 and sigma for
terminal atoms of 0.02
C1H \\sim C2H \\sim C3H \\sim C4H \\sim C5H \\sim C6H \\sim C7H \\sim C8H \\sim
C9H \\sim C10H \\sim C11H \\sim C12H \\sim C13H \\sim C14H \\sim C15H \\sim
C16H \\sim C17H \\sim C18H \\sim C19H \\sim C20H \\sim C21H \\sim C22H \\sim
C23H \\sim C24H \\sim C25H \\sim C26H \\sim C27H \\sim C28H \\sim C29H \\sim
C30H \\sim C31H \\sim C32H \\sim C33H \\sim C34H \\sim C35H \\sim C36H \\sim
C37H \\sim C38H \\sim C39H \\sim C40H \\sim C41H \\sim C42H \\sim C43H \\sim
C44H \\sim C45H \\sim C46H \\sim C47H \\sim C48H \\sim C49H \\sim C50H \\sim
C51H \\sim C52H \\sim C53H \\sim C54H \\sim C55H \\sim C56H \\sim C57H \\sim
C58H \\sim C59H \\sim C60H: within 2A with sigma of 0.02 and sigma for terminal
atoms of 0.02
5. Others
 Sof(C1H)=Sof(C2H)=Sof(C3H)=Sof(C4H)=Sof(C5H)=Sof(C6H)=Sof(C7H)=Sof(C8H)=
 Sof(C9H)=Sof(C10H)=Sof(C11H)=Sof(C12H)=Sof(C13H)=Sof(C14H)=Sof(C15H)=Sof(C16H)=
 Sof(C17H)=Sof(C18H)=Sof(C19H)=Sof(C20H)=Sof(C21H)=Sof(C22H)=Sof(C23H)=
 Sof(C24H)=Sof(C25H)=Sof(C26H)=Sof(C27H)=Sof(C28H)=Sof(C29H)=Sof(C30H)=
 Sof(C31H)=Sof(C32H)=Sof(C33H)=Sof(C34H)=Sof(C35H)=Sof(C36H)=Sof(C37H)=
 Sof(C38H)=Sof(C39H)=Sof(C40H)=Sof(C41H)=Sof(C42H)=Sof(C43H)=Sof(C44H)=
 Sof(C45H)=Sof(C46H)=Sof(C47H)=Sof(C48H)=Sof(C49H)=Sof(C50H)=Sof(C51H)=
 Sof(C52H)=Sof(C53H)=Sof(C54H)=Sof(C55H)=Sof(C56H)=Sof(C57H)=Sof(C58H)=
 Sof(C59H)=Sof(C60H)=1-FVAR(1)
 Sof(C1)=Sof(C2)=Sof(C3)=Sof(C4)=Sof(C5)=Sof(C6)=Sof(C7)=Sof(C8)=Sof(C9)=
 Sof(C10)=Sof(C11)=Sof(C12)=Sof(C13)=Sof(C14)=Sof(C15)=Sof(C16)=Sof(C17)=
 Sof(C18)=Sof(C19)=Sof(C20)=Sof(C21)=Sof(C22)=Sof(C23)=Sof(C24)=Sof(C25)=
 Sof(C26)=Sof(C27)=Sof(C28)=Sof(C29)=Sof(C30)=Sof(C31)=Sof(C32)=Sof(C33)=
 Sof(C34)=Sof(C35)=Sof(C36)=Sof(C37)=Sof(C38)=Sof(C39)=Sof(C40)=Sof(C41)=
 Sof(C42)=Sof(C43)=Sof(C44)=Sof(C45)=Sof(C46)=Sof(C47)=Sof(C48)=Sof(C49)=
 Sof(C50)=Sof(C51)=Sof(C52)=Sof(C53)=Sof(C54)=Sof(C55)=Sof(C56)=Sof(C57)=
 Sof(C58)=Sof(C59)=Sof(C60)=FVAR(1)
 Fixed Sof: C1F(0.5) H1F(0.5) C2F(0.5) H2F(0.5) C3F(0.5) H3F(0.5) C4F(0.5)
 C5F(0.5) H5F(0.5) C6F(0.5) H6F(0.5) C7F(0.5) H7FA(0.5) H7FB(0.5) H7FC(0.5)
6.a Free rotating group:
 C1(C2,C3,C4,C5,C6,C7,C8,C9,C10,C11,C12,C13,C14,C15,C16,C17,C18,C19,C20,C21,
 C22,C23,C24,C25,C26,C27,C28,C29,C30,C31,C32,C33,C34,C35,C36,C37,C38,C39,C40,
 C41,C42,C43,C44,C45,C46,C47,C48,C49,C50,C51,C52,C53,C54,C55,C56,C57,C58,C59,
 C60), C1H(C2H,C3H,C4H,C5H,C6H,C7H,C8H,C9H,C10H,C11H,C12H,C13H,C14H,C15H,C16H,
 C17H,C18H,C19H,C20H,C21H,C22H,C23H,C24H,C25H,C26H,C27H,C28H,C29H,C30H,C31H,
 C32H,C33H,C34H,C35H,C36H,C37H,C38H,C39H,C40H,C41H,C42H,C43H,C44H,C45H,C46H,
 C47H,C48H,C49H,C50H,C51H,C52H,C53H,C54H,C55H,C56H,C57H,C58H,C59H,C60H)
6.b Me refined with riding coordinates:
 C7D(H7DA,H7DB,H7DC), C7E(H7EA,H7EB,H7EC), C7F(H7FA,H7FB,H7FC)
6.c Aromatic/amide H refined with riding coordinates:
 C1D(H1D), C2D(H2D), C3A(H3A), C3B(H3B), C3D(H3D), C4A(H4A), C4B(H4B),
 C5A(H5A), C5B(H5B), C5D(H5D), C6D(H6D), C9A(H9A), C9B(H9B), C10A(H10A),
 C10B(H10B), C11A(H11A), C11B(H11B), C15A(H15A), C15B(H15B), C16A(H16A),
 C16B(H16B), C17A(H17A), C17B(H17B), C2E(H2E), C3E(H3E), C4E(H4E), C5E(H5E),
 C6E(H6E), C1F(H1F), C2F(H2F), C3F(H3F), C5F(H5F), C6F(H6F)
6.d Fitted hexagon refined as free rotating group:
 C1E(C2E,C3E,C4E,C5E,C6E), C1F(C2F,C3F,C4F,C5F,C6F)
;
_olex2_submission_special_instructions 'No special instructions were received'

loop_
_space_group_symop_operation_xyz
'x, y, z'
'-x, -y, -z'

loop_
_atom_site_label
_atom_site_type_symbol
_atom_site_fract_x
_atom_site_fract_y
_atom_site_fract_z
_atom_site_U_iso_or_equiv
_atom_site_adp_type
_atom_site_occupancy
_atom_site_site_symmetry_order
_atom_site_calc_flag
_atom_site_refinement_flags_posn
_atom_site_refinement_flags_adp
_atom_site_refinement_flags_occupancy
_atom_site_disorder_assembly
_atom_site_disorder_group
Ag1 Ag 0.06745(10) 0.74954(6) 0.58285(5) 0.0621(4) Uani 1 1 d . . . . .
S1 S 0.3081(4) 0.7415(2) 0.45630(19) 0.0634(9) Uani 1 1 d . . . . .
P1A P 0.1264(4) 0.86679(19) 0.62685(19) 0.0550(8) Uani 1 1 d . . . . .
P1B P 0.0583(4) 0.6291(2) 0.6526(2) 0.0612(9) Uani 1 1 d . . . . .
F1 F 0.4034(9) 0.7457(7) 0.5654(5) 0.082(2) Uani 1 1 d . . . . .
F2 F 0.5501(9) 0.7667(6) 0.4782(5) 0.081(3) Uani 1 1 d . . . . .
F3 F 0.4779(11) 0.6528(5) 0.5074(7) 0.092(3) Uani 1 1 d . . . . .
O1 O 0.2013(10) 0.6941(6) 0.4922(6) 0.068(3) Uani 1 1 d . . . . .
O1A O 0.1144(10) 1.0154(6) 0.5479(5) 0.060(2) Uani 1 1 d . . . . .
O1B O -0.1712(11) 0.5930(6) 0.7615(6) 0.072(3) Uani 1 1 d . . . . .
O2 O 0.2829(12) 0.8239(7) 0.4588(7) 0.086(3) Uani 1 1 d . . . . .
O2A O 0.3850(10) 0.8645(5) 0.6782(5) 0.061(2) Uani 1 1 d . . . . .
O2B O 0.3069(11) 0.6251(6) 0.7129(6) 0.068(3) Uani 1 1 d . . . . .
O3 O 0.3618(12) 0.7153(9) 0.3940(6) 0.092(4) Uani 1 1 d . . . . .
O3A O -0.0959(11) 0.8715(6) 0.7428(5) 0.065(2) Uani 1 1 d . . . . .
O3B O 0.0806(11) 0.5004(6) 0.5618(5) 0.062(2) Uani 1 1 d . . . . .
C1A C 0.2604(15) 0.9338(8) 0.6042(7) 0.059(3) Uani 1 1 d . . . . .
C1B C 0.0640(18) 0.6240(8) 0.7376(9) 0.067(4) Uani 1 1 d . . . . .
C1C C 0.4422(15) 0.7270(8) 0.5028(9) 0.068(4) Uani 1 1 d . . . . .
C1D C -0.1110(17) 0.7530(13) 0.5060(9) 0.083(5) Uani 1 1 d . . . . .
H1D H -0.047500 0.761959 0.467099 0.100 Uiso 1 1 calc R . . . .
C2A C 0.2378(17) 0.9998(8) 0.5664(8) 0.064(4) Uani 1 1 d . . . . .
C2B C -0.0518(16) 0.6091(8) 0.7827(8) 0.065(4) Uani 1 1 d . . . . .
C2D C -0.156(2) 0.8138(11) 0.5456(11) 0.086(5) Uani 1 1 d . . . . .
H2D H -0.125430 0.864582 0.532612 0.103 Uiso 1 1 calc R . . . .
C3A C 0.3452(16) 1.0525(8) 0.5489(8) 0.063(3) Uani 1 1 d . . . . .
H3A H 0.335588 1.097022 0.521169 0.075 Uiso 1 1 calc R . . . .
C3B C -0.0495(18) 0.6088(9) 0.8496(9) 0.073(4) Uani 1 1 d . . . . .
H3B H -0.129228 0.601473 0.880712 0.087 Uiso 1 1 calc R . . . .
C3D C -0.2468(19) 0.8004(10) 0.6038(10) 0.078(5) Uani 1 1 d . . . . .
H3D H -0.273869 0.841471 0.631176 0.093 Uiso 1 1 calc R . . . .
C4A C 0.4593(15) 1.0395(8) 0.5713(8) 0.060(3) Uani 1 1 d . . . . .
H4A H 0.531008 1.074566 0.557830 0.072 Uiso 1 1 calc R . . . .
C4B C 0.0732(19) 0.6196(9) 0.8694(9) 0.075(4) Uani 1 1 d . . . . .
H4B H 0.075721 0.622946 0.914534 0.090 Uiso 1 1 calc R . . . .
C4D C -0.2972(15) 0.7262(9) 0.6217(9) 0.068(4) Uani 1 1 d . . . . .
C5A C 0.4781(15) 0.9768(8) 0.6135(8) 0.061(3) Uani 1 1 d . . . . .
H5A H 0.559942 0.969791 0.629653 0.074 Uiso 1 1 calc R . . . .
C5B C 0.1933(17) 0.6255(9) 0.8241(9) 0.070(4) Uani 1 1 d . . . . .
H5B H 0.277034 0.629166 0.838363 0.084 Uiso 1 1 calc R . . . .
C5D C -0.2549(16) 0.6682(9) 0.5823(9) 0.069(4) Uani 1 1 d . . . . .
H5D H -0.290340 0.618067 0.594154 0.083 Uiso 1 1 calc R . . . .
C6A C 0.3741(15) 0.9244(9) 0.6314(7) 0.061(3) Uani 1 1 d . . . . .
C6B C 0.1864(17) 0.6259(8) 0.7592(8) 0.068(4) Uani 1 1 d . . . . .
C6D C -0.1604(18) 0.6797(11) 0.5246(10) 0.078(4) Uani 1 1 d . . . . .
H6D H -0.130786 0.637654 0.498723 0.093 Uiso 1 1 calc R . . . .
C7A C 0.1456(16) 0.8562(8) 0.7108(8) 0.063(3) Uani 1 1 d . . . . .
C7B C 0.2041(15) 0.5710(7) 0.6295(7) 0.058(3) Uani 1 1 d . . . . .
C7D C -0.396(2) 0.7121(11) 0.6848(10) 0.084(5) Uani 1 1 d . . . . .
H7DA H -0.414154 0.760588 0.706211 0.126 Uiso 1 1 calc R . . . .
H7DB H -0.479666 0.691975 0.674975 0.126 Uiso 1 1 calc R . . . .
H7DC H -0.358028 0.674593 0.713790 0.126 Uiso 1 1 calc R . . . .
C8A C 0.2730(15) 0.8523(8) 0.7274(7) 0.059(3) Uani 1 1 d . . . . .
C8B C 0.3109(14) 0.5766(8) 0.6625(7) 0.057(3) Uani 1 1 d . . . . .
C9A C 0.2867(17) 0.8401(8) 0.7920(8) 0.065(4) Uani 1 1 d . . . . .
H9A H 0.372943 0.837305 0.804086 0.078 Uiso 1 1 calc R . . . .
C9B C 0.4267(16) 0.5345(8) 0.6421(8) 0.065(4) Uani 1 1 d . . . . .
H9B H 0.503480 0.540125 0.661879 0.078 Uiso 1 1 calc R . . . .
C10A C 0.1718(19) 0.8321(9) 0.8392(8) 0.072(4) Uani 1 1 d . . . . .
H10A H 0.180505 0.819222 0.883299 0.086 Uiso 1 1 calc R . . . .
C10B C 0.4294(16) 0.4847(9) 0.5930(8) 0.066(4) Uani 1 1 d . . . . .
H10B H 0.509803 0.457911 0.577515 0.079 Uiso 1 1 calc R . . . .
C11A C 0.0432(17) 0.8426(8) 0.8232(8) 0.064(3) Uani 1 1 d . . . . .
H11A H -0.033778 0.840787 0.856481 0.077 Uiso 1 1 calc R . . . .
C11B C 0.3129(15) 0.4730(8) 0.5654(8) 0.063(3) Uani 1 1 d . . . . .
H11B H 0.313490 0.436486 0.533284 0.075 Uiso 1 1 calc R . . . .
C12A C 0.0309(16) 0.8556(8) 0.7591(8) 0.063(3) Uani 1 1 d . . . . .
C12B C 0.1997(15) 0.5151(8) 0.5859(7) 0.057(3) Uani 1 1 d . . . . .
C13A C -0.0036(13) 0.9385(8) 0.6390(7) 0.056(3) Uani 1 1 d . . . . .
C13B C -0.0564(14) 0.5527(8) 0.6568(8) 0.062(4) Uani 1 1 d . . . . .
C14A C 0.0037(15) 1.0018(8) 0.5967(8) 0.060(3) Uani 1 1 d . . . . .
C14B C -0.1606(17) 0.5440(9) 0.7089(8) 0.068(4) Uani 1 1 d . . . . .
C15A C -0.1043(15) 1.0525(8) 0.6017(8) 0.061(3) Uani 1 1 d . . . . .
H15A H -0.105163 1.094895 0.570632 0.074 Uiso 1 1 calc R . . . .
C15B C -0.2575(15) 0.4890(8) 0.7098(9) 0.065(4) Uani 1 1 d . . . . .
H15B H -0.331358 0.484210 0.744700 0.078 Uiso 1 1 calc R . . . .
C16A C -0.2109(14) 1.0403(8) 0.6525(8) 0.062(4) Uani 1 1 d . . . . .
H16A H -0.286251 1.073802 0.655082 0.074 Uiso 1 1 calc R . . . .
C16B C -0.2440(17) 0.4408(9) 0.6584(9) 0.070(4) Uani 1 1 d . . . . .
H16B H -0.312347 0.404369 0.657586 0.084 Uiso 1 1 calc R . . . .
C17A C -0.2103(16) 0.9801(9) 0.6999(8) 0.066(4) Uani 1 1 d . . . . .
H17A H -0.281905 0.973127 0.735708 0.079 Uiso 1 1 calc R . . . .
C17B C -0.1350(16) 0.4439(8) 0.6085(9) 0.065(4) Uani 1 1 d . . . . .
H17B H -0.126713 0.409035 0.574662 0.078 Uiso 1 1 calc R . . . .
C18A C -0.1017(17) 0.9312(8) 0.6926(8) 0.066(4) Uani 1 1 d . . . . .
C18B C -0.0368(15) 0.4997(8) 0.6088(8) 0.060(3) Uani 1 1 d . . . . .
C1E C -0.4567(17) 0.7842(9) 0.8959(8) 0.120(4) Uani 1 1 d . U . . .
C2E C -0.3486(14) 0.8271(11) 0.8628(7) 0.119(4) Uani 1 1 d G U . . .
H2E H -0.280397 0.803100 0.833522 0.143 Uiso 1 1 calc R . . . .
C3E C -0.3403(14) 0.9050(11) 0.8727(8) 0.121(4) Uani 1 1 d G U . . .
H3E H -0.266418 0.934229 0.850183 0.145 Uiso 1 1 calc R . . . .
C4E C -0.4401(17) 0.9400(9) 0.9157(8) 0.121(4) Uani 1 1 d G U . . .
H4E H -0.434391 0.993245 0.922418 0.146 Uiso 1 1 calc R . . . .
C5E C -0.5481(14) 0.8972(11) 0.9487(7) 0.121(4) Uani 1 1 d G U . . .
H5E H -0.616344 0.921133 0.977992 0.145 Uiso 1 1 calc R . . . .
C6E C -0.5565(14) 0.8193(11) 0.9388(8) 0.120(4) Uani 1 1 d G U . . .
H6E H -0.630325 0.790004 0.961331 0.144 Uiso 1 1 calc R . . . .
C7E C -0.461(4) 0.707(2) 0.8889(17) 0.152(10) Uani 1 1 d . U . . .
H7EA H -0.543243 0.685948 0.915272 0.228 Uiso 1 1 calc R . . . .
H7EB H -0.459752 0.697899 0.842840 0.228 Uiso 1 1 calc R . . . .
H7EC H -0.383103 0.682154 0.903578 0.228 Uiso 1 1 calc R . . . .
C1F C 0.630(3) 0.496(2) -0.0827(17) 0.127(7) Uani 0.5 1 d . U P A -1
H1F H 0.687963 0.493597 -0.123585 0.152 Uiso 0.5 1 calc R . P A -1
C2F C 0.678(3) 0.4763(19) -0.0251(19) 0.127(7) Uani 0.5 1 d G U P A -1
H2F H 0.768361 0.460367 -0.026547 0.152 Uiso 0.5 1 calc R . P A -1
C3F C 0.593(3) 0.480(2) 0.0347(17) 0.127(7) Uani 0.5 1 d DG U P A -1
H3F H 0.625750 0.466279 0.074127 0.152 Uiso 0.5 1 calc R . P A -1
C4F C 0.461(3) 0.503(2) 0.0369(16) 0.127(7) Uani 0.5 1 d DG U P A -1
C5F C 0.413(3) 0.523(2) -0.0208(18) 0.127(7) Uani 0.5 1 d DG U P A -1
H5F H 0.322339 0.538653 -0.019274 0.152 Uiso 0.5 1 calc R . P A -1
C6F C 0.498(3) 0.5192(19) -0.0806(16) 0.127(7) Uani 0.5 1 d G U P A -1
H6F H 0.464949 0.532741 -0.119948 0.152 Uiso 0.5 1 calc R . P A -1
C7F C 0.368(5) 0.510(4) 0.104(2) 0.157(16) Uani 0.5 1 d D U P A -1
H7FA H 0.278407 0.526546 0.096322 0.235 Uiso 0.5 1 calc R . P A -1
H7FB H 0.361093 0.459248 0.127789 0.235 Uiso 0.5 1 calc R . P A -1
H7FC H 0.404629 0.547088 0.128768 0.235 Uiso 0.5 1 calc R . P A -1
C1 C 0.7727(7) 0.6639(4) 0.3171(2) 0.107(7) Uani 0.808(16) 1 d . U P B -1
C2 C 0.8608(7) 0.7227(4) 0.3323(2) 0.121(8) Uani 0.808(16) 1 d G U P B -1
C3 C 0.8224(7) 0.6085(3) 0.2757(3) 0.127(9) Uani 0.808(16) 1 d G U P B -1
C4 C 0.9934(6) 0.7227(5) 0.3050(3) 0.122(8) Uani 0.808(16) 1 d G U P B -1
C5 C 1.0600(6) 0.7947(5) 0.2808(3) 0.111(8) Uani 0.808(16) 1 d G U P B -1
C6 C 0.7863(7) 0.7948(4) 0.3370(2) 0.093(6) Uani 0.808(16) 1 d G U P B -1
C7 C 0.8489(7) 0.8626(4) 0.3143(3) 0.107(7) Uani 0.808(16) 1 d G U P B -1
C8 C 0.9899(7) 0.8626(4) 0.2853(3) 0.113(8) Uani 0.808(16) 1 d G U P B -1
C9 C 0.6250(6) 0.6190(3) 0.2227(4) 0.082(6) Uani 0.808(16) 1 d G U P B -1
C10 C 0.5721(5) 0.6778(3) 0.2668(3) 0.079(5) Uani 0.808(16) 1 d G U P B -1
C11 C 0.7463(7) 0.5854(2) 0.2270(4) 0.115(8) Uani 0.808(16) 1 d G U P B -1
C12 C 0.6437(6) 0.6996(4) 0.3126(3) 0.084(6) Uani 0.808(16) 1 d G U P B -1
C13 C 0.6521(6) 0.7805(4) 0.3249(2) 0.088(6) Uani 0.808(16) 1 d G U P B -1
C14 C 0.5045(4) 0.7356(4) 0.2304(3) 0.083(6) Uani 0.808(16) 1 d G U P B -1
C15 C 0.5124(4) 0.8117(4) 0.2420(3) 0.089(6) Uani 0.808(16) 1 d G U P B -1
C16 C 0.5885(6) 0.8348(4) 0.2907(3) 0.090(7) Uani 0.808(16) 1 d G U P B -1
C17 C 0.8074(7) 0.5911(3) 0.1080(4) 0.121(8) Uani 0.808(16) 1 d G U P B -1
C18 C 0.6784(6) 0.6269(3) 0.1035(3) 0.120(8) Uani 0.808(16) 1 d G U P B -1
C19 C 0.8403(7) 0.5710(2) 0.1679(4) 0.112(8) Uani 0.808(16) 1 d G U P B -1
C20 C 0.5900(5) 0.6403(3) 0.1590(4) 0.108(7) Uani 0.808(16) 1 d G U P B -1
C21 C 0.5155(4) 0.7124(4) 0.1638(4) 0.101(7) Uani 0.808(16) 1 d G U P B -1
C22 C 0.6980(6) 0.6846(4) 0.0492(3) 0.104(7) Uani 0.808(16) 1 d G U P B -1
C23 C 0.6279(6) 0.7524(5) 0.0536(3) 0.111(7) Uani 0.808(16) 1 d G U P B -1
C24 C 0.5339(5) 0.7667(4) 0.1127(3) 0.117(7) Uani 0.808(16) 1 d G U P B -1
C25 C 1.0679(6) 0.6189(3) 0.1316(3) 0.102(7) Uani 0.808(16) 1 d G U P B -1
C26 C 1.0329(6) 0.6403(3) 0.0680(3) 0.105(7) Uani 0.808(16) 1 d G U P B -1
C27 C 0.9745(7) 0.5853(3) 0.1801(4) 0.118(8) Uani 0.808(16) 1 d G U P B -1
C28 C 0.9067(7) 0.6268(3) 0.0565(3) 0.115(8) Uani 0.808(16) 1 d G U P B -1
C29 C 0.8390(7) 0.6846(4) 0.0201(3) 0.108(7) Uani 0.808(16) 1 d G U P B -1
C30 C 1.0994(5) 0.7123(4) 0.0437(3) 0.090(6) Uani 0.808(16) 1 d G U P B -1
C31 C 1.0358(6) 0.7666(4) 0.0095(2) 0.088(6) Uani 0.808(16) 1 d G U P B -1
C32 C 0.9016(7) 0.7523(4) -0.0026(2) 0.089(6) Uani 0.808(16) 1 d G U P B -1
C33 C 1.0464(6) 0.6638(4) 0.2609(3) 0.109(7) Uani 0.808(16) 1 d G U P B -1
C34 C 1.1456(5) 0.6995(4) 0.2094(3) 0.106(7) Uani 0.808(16) 1 d G U P B -1
C35 C 0.9634(7) 0.6085(3) 0.2466(3) 0.124(9) Uani 0.808(16) 1 d G U P B -1
C36 C 1.1560(5) 0.6777(4) 0.1467(3) 0.083(6) Uani 0.808(16) 1 d G U P B -1
C37 C 1.1755(4) 0.7354(4) 0.0924(3) 0.090(6) Uani 0.808(16) 1 d G U P B -1
C38 C 1.1540(5) 0.7804(5) 0.2217(3) 0.117(7) Uani 0.808(16) 1 d G U P B -1
C39 C 1.1723(5) 0.8347(4) 0.1706(3) 0.107(7) Uani 0.808(16) 1 d G U P B -1
C40 C 1.1834(4) 0.8116(4) 0.1040(3) 0.087(6) Uani 0.808(16) 1 d G U P B -1
C41 C 0.9152(7) 0.8832(4) 0.0173(2) 0.107(7) Uani 0.808(16) 1 d G U P B -1
C42 C 1.0442(6) 0.8475(4) 0.0218(3) 0.086(6) Uani 0.808(16) 1 d G U P B -1
C43 C 1.1158(6) 0.8693(3) 0.0676(3) 0.084(6) Uani 0.808(16) 1 d G U P B -1
C44 C 0.8654(7) 0.9386(3) 0.0588(3) 0.126(9) Uani 0.808(16) 1 d G U P B -1
C45 C 0.6415(6) 0.8833(4) 0.0736(3) 0.112(8) Uani 0.808(16) 1 d G U P B -1
C46 C 0.6944(7) 0.8244(4) 0.0294(3) 0.122(8) Uani 0.808(16) 1 d G U P B -1
C47 C 0.8271(7) 0.8244(4) 0.0022(2) 0.115(8) Uani 0.808(16) 1 d G U P B -1
C48 C 0.7244(7) 0.9386(3) 0.0877(3) 0.127(9) Uani 0.808(16) 1 d G U P B -1
C49 C 0.6200(6) 0.9282(3) 0.2028(4) 0.106(7) Uani 0.808(16) 1 d G U P B -1
C50 C 0.5319(5) 0.8694(4) 0.1877(3) 0.087(6) Uani 0.808(16) 1 d G U P B -1
C51 C 0.5423(5) 0.8476(4) 0.1250(3) 0.109(7) Uani 0.808(16) 1 d G U P B -1
C52 C 0.7134(7) 0.9618(2) 0.1544(4) 0.116(8) Uani 0.808(16) 1 d G U P B -1
C53 C 0.8804(7) 0.9560(3) 0.2264(4) 0.126(9) Uani 0.808(16) 1 d G U P B -1
C54 C 0.7812(7) 0.9203(3) 0.2779(3) 0.120(8) Uani 0.808(16) 1 d G U P B -1
C55 C 0.6550(6) 0.9069(3) 0.2665(3) 0.106(8) Uani 0.808(16) 1 d G U P B -1
C56 C 0.8475(7) 0.9761(2) 0.1665(4) 0.110(8) Uani 0.808(16) 1 d G U P B -1
C57 C 1.0629(6) 0.9282(3) 0.1117(3) 0.093(6) Uani 0.808(16) 1 d G U P B -1
C58 C 1.0978(6) 0.9068(4) 0.1754(4) 0.103(7) Uani 0.808(16) 1 d G U P B -1
C59 C 1.0094(7) 0.9203(4) 0.2310(3) 0.120(8) Uani 0.808(16) 1 d G U P B -1
C60 C 0.9415(7) 0.9618(2) 0.1074(3) 0.118(8) Uani 0.808(16) 1 d G U P B -1
C1H C 0.842(4) 0.6650(15) 0.3161(11) 0.106(15) Uani 0.192(16) 1 d . U P B -2
C2H C 0.734(3) 0.6303(14) 0.2906(13) 0.113(16) Uani 0.192(16) 1 d G U P B -2
C3H C 0.762(3) 0.5878(11) 0.2369(15) 0.107(16) Uani 0.192(16) 1 d G U P B -2
C4H C 0.900(3) 0.5773(10) 0.2052(15) 0.101(15) Uani 0.192(16) 1 d G U P B -2
C5H C 1.002(3) 0.6099(12) 0.2293(15) 0.108(16) Uani 0.192(16) 1 d G U P B -2
C6H C 0.972(3) 0.6551(15) 0.2864(13) 0.105(15) Uani 0.192(16) 1 d G U P B -2
C7H C 0.621(3) 0.6837(17) 0.2972(13) 0.113(16) Uani 0.192(16) 1 d G U P B -2
C8H C 0.797(3) 0.7398(17) 0.3385(9) 0.116(16) Uani 0.192(16) 1 d G U P B -2
C9H C 0.679(3) 0.5960(12) 0.1863(16) 0.106(15) Uani 0.192(16) 1 d G U P B -2
C10H C 0.536(3) 0.8311(18) 0.2565(15) 0.108(16) Uani 0.192(16) 1 d G U P B -2
C11H C 0.544(3) 0.6914(18) 0.2496(15) 0.115(16) Uani 0.192(16) 1 d G U P B -2
C12H C 0.660(3) 0.7514(18) 0.3268(11) 0.109(16) Uani 0.192(16) 1 d G U P B -2
C13H C 1.064(3) 0.7195(16) 0.2772(14) 0.114(15) Uani 0.192(16) 1 d G U P B -2
C14H C 0.883(3) 0.8004(17) 0.3298(10) 0.109(15) Uani 0.192(16) 1 d G U P B -2
C15H C 0.573(3) 0.6462(16) 0.1925(16) 0.116(16) Uani 0.192(16) 1 d G U P B -2
C16H C 0.766(3) 0.5905(12) 0.1234(15) 0.094(15) Uani 0.192(16) 1 d G U P B -2
C17H C 0.902(3) 0.5790(10) 0.1351(15) 0.096(14) Uani 0.192(16) 1 d G U P B -2
C18H C 0.499(2) 0.7673(19) 0.2286(16) 0.109(16) Uani 0.192(16) 1 d G U P B -2
C19H C 0.619(3) 0.8228(18) 0.3071(12) 0.106(16) Uani 0.192(16) 1 d G U P B -2
C20H C 1.021(3) 0.7899(17) 0.2983(13) 0.106(15) Uani 0.192(16) 1 d G U P B -2
C21H C 1.151(3) 0.7141(17) 0.2143(16) 0.118(16) Uani 0.192(16) 1 d G U P B -2
C22H C 1.112(3) 0.6464(15) 0.1847(16) 0.122(16) Uani 0.192(16) 1 d G U P B -2
C23H C 0.839(3) 0.8764(15) 0.3089(12) 0.100(15) Uani 0.192(16) 1 d G U P B -2
C24H C 0.547(3) 0.6942(17) 0.1362(16) 0.101(14) Uani 0.192(16) 1 d G U P B -2
C25H C 0.742(3) 0.6357(14) 0.0705(14) 0.096(14) Uani 0.192(16) 1 d G U P B -2
C26H C 1.006(3) 0.6133(13) 0.0932(14) 0.107(15) Uani 0.192(16) 1 d G U P B -2
C27H C 0.502(2) 0.7691(19) 0.1585(16) 0.107(15) Uani 0.192(16) 1 d G U P B -2
C28H C 0.711(3) 0.8872(16) 0.2978(12) 0.102(15) Uani 0.192(16) 1 d G U P B -2
C29H C 1.062(3) 0.8594(16) 0.2578(15) 0.098(14) Uani 0.192(16) 1 d G U P B -2
C30H C 1.190(2) 0.7794(17) 0.1763(17) 0.113(15) Uani 0.192(16) 1 d G U P B -2
C31H C 1.115(3) 0.6480(15) 0.1188(15) 0.120(16) Uani 0.192(16) 1 d G U P B -2
C32H C 0.950(3) 0.9128(14) 0.2643(14) 0.096(14) Uani 0.192(16) 1 d G U P B -2
C33H C 0.629(3) 0.6891(17) 0.0770(15) 0.099(14) Uani 0.192(16) 1 d G U P B -2
C34H C 0.852(4) 0.6722(16) 0.0259(12) 0.104(15) Uani 0.192(16) 1 d G U P B -2
C35H C 0.981(3) 0.6613(15) 0.0370(12) 0.103(15) Uani 0.192(16) 1 d G U P B -2
C36H C 0.577(3) 0.9005(16) 0.2160(15) 0.118(16) Uani 0.192(16) 1 d G U P B -2
C37H C 0.540(3) 0.8344(18) 0.1204(16) 0.117(16) Uani 0.192(16) 1 d G U P B -2
C38H C 0.685(3) 0.9352(14) 0.2415(14) 0.107(15) Uani 0.192(16) 1 d G U P B -2
C39H C 1.144(3) 0.8543(16) 0.1986(16) 0.105(15) Uani 0.192(16) 1 d G U P B -2
C40H C 1.192(2) 0.7812(18) 0.1062(16) 0.112(16) Uani 0.192(16) 1 d G U P B -2
C41H C 1.156(3) 0.7174(17) 0.0783(15) 0.111(16) Uani 0.192(16) 1 d G U P B -2
C42H C 0.925(3) 0.9580(11) 0.2114(15) 0.104(15) Uani 0.192(16) 1 d G U P B -2
C43H C 0.670(3) 0.7586(18) 0.0365(13) 0.107(15) Uani 0.192(16) 1 d G U P B -2
C44H C 0.808(4) 0.7481(17) 0.0049(10) 0.118(16) Uani 0.192(16) 1 d G U P B -2
C45H C 1.073(3) 0.7257(17) 0.0277(12) 0.109(16) Uani 0.192(16) 1 d G U P B -2
C46H C 0.579(3) 0.9022(16) 0.1501(16) 0.122(16) Uani 0.192(16) 1 d G U P B -2
C47H C 0.627(3) 0.8290(17) 0.0576(14) 0.112(15) Uani 0.192(16) 1 d G U P B -2
C48H C 0.789(3) 0.9695(11) 0.1997(15) 0.099(15) Uani 0.192(16) 1 d G U P B -2
C49H C 1.118(3) 0.9023(15) 0.1424(16) 0.114(16) Uani 0.192(16) 1 d G U P B -2
C50H C 1.148(3) 0.8571(17) 0.0852(15) 0.111(16) Uani 0.192(16) 1 d G U P B -2
C51H C 1.012(3) 0.9526(12) 0.1485(16) 0.114(16) Uani 0.192(16) 1 d G U P B -2
C52H C 0.895(4) 0.8087(17) -0.0037(9) 0.121(16) Uani 0.192(16) 1 d G U P B -2
C53H C 1.031(3) 0.7971(17) 0.0080(11) 0.113(16) Uani 0.192(16) 1 d G U P B -2
C54H C 0.690(3) 0.9386(13) 0.1055(15) 0.109(16) Uani 0.192(16) 1 d G U P B -2
C55H C 0.719(4) 0.8934(15) 0.0483(13) 0.104(15) Uani 0.192(16) 1 d G U P B -2
C56H C 0.791(4) 0.9713(10) 0.1295(15) 0.104(15) Uani 0.192(16) 1 d G U P B -2
C57H C 1.070(3) 0.8648(16) 0.0376(13) 0.112(16) Uani 0.192(16) 1 d G U P B -2
C58H C 0.929(4) 0.9608(11) 0.0979(15) 0.113(16) Uani 0.192(16) 1 d G U P B -2
C59H C 0.849(4) 0.8836(15) 0.0186(11) 0.108(15) Uani 0.192(16) 1 d G U P B -2
C60H C 0.957(4) 0.9183(14) 0.0442(13) 0.115(16) Uani 0.192(16) 1 d G U P B -2

loop_
_atom_site_aniso_label
_atom_site_aniso_U_11
_atom_site_aniso_U_22
_atom_site_aniso_U_33
_atom_site_aniso_U_23
_atom_site_aniso_U_13
_atom_site_aniso_U_12
Ag1 0.0555(6) 0.0513(6) 0.0811(7) -0.0117(5) -0.0139(5) 0.0025(4)
S1 0.0545(18) 0.0612(19) 0.075(2) -0.0080(17) -0.0122(15) -0.0028(15)
P1A 0.0509(18) 0.0425(16) 0.072(2) -0.0103(14) -0.0100(15) 0.0014(13)
P1B 0.058(2) 0.0447(17) 0.082(2) -0.0069(16) -0.0141(17) 0.0037(14)
F1 0.072(6) 0.096(7) 0.083(6) -0.020(6) -0.024(4) 0.010(5)
F2 0.054(5) 0.086(6) 0.103(7) 0.010(5) -0.017(4) -0.014(4)
F3 0.076(6) 0.053(5) 0.148(9) -0.008(5) -0.025(6) 0.015(4)
O1 0.049(5) 0.069(6) 0.084(7) -0.022(5) 0.002(5) -0.008(4)
O1A 0.050(5) 0.060(5) 0.069(6) -0.004(4) -0.009(4) -0.001(4)
O1B 0.062(6) 0.062(6) 0.094(8) -0.022(5) -0.011(5) 0.012(5)
O2 0.067(7) 0.060(6) 0.133(10) 0.008(7) -0.030(7) 0.004(5)
O2A 0.057(5) 0.048(5) 0.079(6) -0.001(4) -0.014(5) 0.008(4)
O2B 0.063(6) 0.062(6) 0.082(7) -0.018(5) -0.019(5) 0.002(5)
O3 0.060(7) 0.130(11) 0.087(8) -0.031(7) -0.004(6) -0.026(7)
O3A 0.060(6) 0.057(5) 0.078(6) 0.003(5) -0.012(5) -0.004(4)
O3B 0.064(6) 0.058(5) 0.069(6) -0.019(4) -0.021(5) 0.005(4)
C1A 0.060(8) 0.050(7) 0.069(8) -0.013(6) -0.015(6) 0.003(6)
C1B 0.080(10) 0.039(6) 0.089(10) -0.019(6) -0.025(8) 0.003(6)
C1C 0.058(8) 0.051(7) 0.097(11) -0.009(7) -0.014(8) 0.002(6)
C1D 0.066(9) 0.112(14) 0.078(10) 0.000(11) -0.029(8) -0.015(10)
C2A 0.071(10) 0.051(7) 0.069(8) -0.018(6) -0.009(7) 0.003(6)
C2B 0.067(9) 0.053(7) 0.075(9) -0.014(7) -0.012(7) 0.010(6)
C2D 0.083(12) 0.073(11) 0.110(14) 0.014(10) -0.046(11) -0.018(9)
C3A 0.063(9) 0.052(7) 0.070(9) -0.008(6) -0.003(7) 0.000(6)
C3B 0.071(10) 0.055(8) 0.091(11) -0.016(8) -0.007(8) 0.005(7)
C3D 0.071(10) 0.063(9) 0.106(13) 0.003(9) -0.038(10) 0.003(8)
C4A 0.056(8) 0.047(7) 0.078(9) -0.010(6) -0.010(7) -0.003(6)
C4B 0.089(12) 0.059(8) 0.077(10) -0.023(7) -0.011(9) 0.010(8)
C4D 0.058(8) 0.059(8) 0.095(10) -0.016(8) -0.030(7) 0.012(7)
C5A 0.055(8) 0.054(7) 0.076(9) -0.012(7) -0.011(7) -0.002(6)
C5B 0.066(9) 0.060(8) 0.088(11) -0.017(8) -0.023(8) 0.006(7)
C5D 0.063(9) 0.056(8) 0.094(11) -0.003(8) -0.026(8) 0.005(7)
C6A 0.060(8) 0.059(8) 0.066(8) -0.016(6) -0.012(6) 0.008(6)
C6B 0.072(10) 0.049(7) 0.082(10) -0.011(7) -0.008(8) -0.003(6)
C6D 0.063(10) 0.075(10) 0.100(12) -0.009(9) -0.026(9) 0.003(8)
C7A 0.069(9) 0.041(6) 0.077(9) -0.002(6) -0.011(7) 0.003(6)
C7B 0.059(8) 0.043(6) 0.073(8) 0.004(6) -0.017(7) -0.001(5)
C7D 0.080(11) 0.076(11) 0.096(12) -0.015(9) -0.012(9) 0.001(9)
C8A 0.057(8) 0.051(7) 0.068(8) -0.009(6) -0.011(6) 0.006(6)
C8B 0.053(8) 0.052(7) 0.069(8) -0.008(6) -0.013(6) -0.004(6)
C9A 0.068(9) 0.057(8) 0.072(9) -0.007(7) -0.019(7) 0.005(6)
C9B 0.053(8) 0.051(7) 0.091(10) -0.003(7) -0.014(7) 0.002(6)
C10A 0.091(12) 0.058(8) 0.067(9) 0.000(7) -0.020(8) 0.008(8)
C10B 0.058(8) 0.057(8) 0.081(10) -0.002(7) -0.010(7) 0.015(6)
C11A 0.068(9) 0.051(7) 0.072(9) -0.002(6) -0.011(7) -0.005(6)
C11B 0.054(8) 0.055(7) 0.079(9) -0.007(7) -0.013(7) 0.001(6)
C12A 0.059(8) 0.055(7) 0.078(9) -0.013(7) -0.017(7) -0.004(6)
C12B 0.064(8) 0.047(7) 0.063(8) 0.001(6) -0.020(6) 0.007(6)
C13A 0.043(7) 0.050(7) 0.076(9) -0.009(6) -0.013(6) -0.001(5)
C13B 0.049(7) 0.046(7) 0.095(11) -0.014(7) -0.018(7) 0.007(5)
C14A 0.054(8) 0.046(7) 0.083(9) -0.021(6) -0.019(7) -0.001(5)
C14B 0.071(10) 0.053(8) 0.081(10) -0.016(7) -0.016(8) 0.011(7)
C15A 0.058(8) 0.049(7) 0.082(9) -0.007(6) -0.025(7) 0.007(6)
C15B 0.049(8) 0.052(7) 0.094(11) -0.004(7) -0.014(7) 0.002(6)
C16A 0.041(7) 0.058(8) 0.092(10) -0.022(7) -0.021(7) 0.008(5)
C16B 0.058(9) 0.055(8) 0.102(12) -0.003(8) -0.030(8) 0.001(6)
C17A 0.058(9) 0.069(9) 0.075(9) -0.009(7) -0.021(7) -0.001(7)
C17B 0.059(9) 0.052(7) 0.093(11) -0.009(7) -0.034(8) 0.002(6)
C18A 0.076(10) 0.040(6) 0.085(10) -0.011(6) -0.018(8) -0.002(6)
C18B 0.056(8) 0.052(7) 0.074(9) -0.007(6) -0.013(7) 0.010(6)
C1E 0.089(6) 0.167(10) 0.105(7) 0.017(7) -0.026(5) 0.017(7)
C2E 0.088(6) 0.166(10) 0.104(7) 0.017(7) -0.026(5) 0.017(7)
C3E 0.090(6) 0.167(10) 0.105(7) 0.018(7) -0.025(5) 0.019(7)
C4E 0.090(6) 0.167(10) 0.106(7) 0.018(7) -0.024(5) 0.019(7)
C5E 0.089(6) 0.167(10) 0.105(7) 0.018(7) -0.025(5) 0.019(7)
C6E 0.089(6) 0.167(10) 0.104(7) 0.017(7) -0.025(5) 0.018(7)
C7E 0.16(2) 0.16(2) 0.16(2) -0.009(19) -0.077(17) -0.002(19)
C1F 0.105(13) 0.083(10) 0.19(2) -0.054(13) 0.002(13) -0.010(9)
C2F 0.105(13) 0.083(10) 0.19(2) -0.054(13) 0.002(13) -0.010(9)
C3F 0.105(13) 0.082(10) 0.19(2) -0.054(13) 0.002(12) -0.010(9)
C4F 0.105(13) 0.082(10) 0.19(2) -0.054(13) 0.002(12) -0.010(9)
C5F 0.105(13) 0.082(10) 0.19(2) -0.054(13) 0.002(12) -0.010(9)
C6F 0.105(13) 0.083(10) 0.19(2) -0.054(13) 0.001(13) -0.010(9)
C7F 0.13(3) 0.13(3) 0.21(3) -0.04(3) 0.01(3) -0.03(2)
C1 0.122(16) 0.100(15) 0.093(13) 0.020(12) -0.008(13) 0.004(13)
C2 0.141(17) 0.148(17) 0.076(12) 0.002(13) -0.026(13) 0.034(15)
C3 0.131(17) 0.091(14) 0.142(17) 0.040(14) 0.002(15) 0.015(13)
C4 0.130(16) 0.160(18) 0.083(13) 0.007(13) -0.049(13) 0.036(15)
C5 0.099(15) 0.153(18) 0.096(13) -0.024(14) -0.049(12) 0.011(14)
C6 0.104(14) 0.112(14) 0.062(10) -0.034(10) -0.003(10) 0.004(12)
C7 0.134(17) 0.118(16) 0.072(12) -0.032(12) -0.013(12) -0.005(14)
C8 0.128(16) 0.134(17) 0.085(13) -0.033(13) -0.025(13) -0.038(14)
C9 0.072(11) 0.050(9) 0.116(14) -0.003(9) 0.008(11) -0.019(8)
C10 0.055(10) 0.070(10) 0.100(12) 0.012(10) 0.012(9) -0.001(8)
C11 0.105(15) 0.057(11) 0.166(18) 0.030(13) 0.011(14) -0.004(11)
C12 0.090(12) 0.074(11) 0.077(11) 0.002(10) 0.016(10) -0.011(10)
C13 0.093(12) 0.078(12) 0.081(11) -0.015(10) 0.020(10) 0.010(10)
C14 0.039(8) 0.079(11) 0.128(14) -0.009(11) -0.008(9) 0.006(8)
C15 0.056(10) 0.090(12) 0.118(14) -0.021(12) -0.001(10) 0.015(9)
C16 0.079(13) 0.086(12) 0.091(12) -0.008(11) 0.020(10) 0.026(10)
C17 0.136(17) 0.061(12) 0.163(18) -0.046(13) -0.003(16) -0.015(12)
C18 0.114(16) 0.102(15) 0.148(17) -0.047(14) -0.015(15) -0.032(13)
C19 0.098(14) 0.043(9) 0.185(19) -0.010(12) 0.008(15) 0.000(10)
C20 0.089(13) 0.106(14) 0.129(15) -0.048(13) -0.001(12) -0.036(12)
C21 0.054(10) 0.114(15) 0.140(16) -0.019(14) -0.027(11) -0.003(11)
C22 0.109(15) 0.118(16) 0.098(13) -0.037(12) -0.042(12) -0.007(13)
C23 0.091(14) 0.143(17) 0.116(15) -0.032(14) -0.062(12) 0.013(13)
C24 0.076(12) 0.135(17) 0.152(17) -0.031(15) -0.047(12) 0.014(13)
C25 0.085(13) 0.074(12) 0.138(16) -0.007(12) 0.005(13) 0.033(10)
C26 0.109(15) 0.081(12) 0.113(14) -0.019(12) 0.012(13) 0.023(12)
C27 0.106(15) 0.073(12) 0.163(18) 0.000(13) 0.006(15) 0.038(12)
C28 0.134(17) 0.088(13) 0.121(15) -0.054(12) -0.002(14) 0.000(13)
C29 0.131(16) 0.109(15) 0.092(13) -0.043(12) -0.026(13) 0.011(13)
C30 0.087(12) 0.094(13) 0.079(11) -0.015(11) 0.016(10) 0.016(11)
C31 0.107(14) 0.079(12) 0.071(11) -0.020(9) 0.012(10) 0.001(11)
C32 0.108(14) 0.097(13) 0.064(10) -0.025(10) -0.014(10) 0.007(11)
C33 0.119(15) 0.121(16) 0.091(13) 0.000(12) -0.042(12) 0.061(13)
C34 0.083(13) 0.120(15) 0.129(15) -0.022(14) -0.061(11) 0.036(12)
C35 0.123(17) 0.102(15) 0.137(17) 0.032(14) -0.011(15) 0.045(13)
C36 0.057(10) 0.082(12) 0.111(13) -0.002(11) -0.018(10) 0.027(9)
C37 0.065(11) 0.101(13) 0.103(13) -0.023(11) -0.005(10) 0.014(10)
C38 0.080(13) 0.149(18) 0.130(15) -0.017(15) -0.041(12) 0.002(14)
C39 0.061(11) 0.124(16) 0.136(16) -0.007(14) -0.018(12) -0.031(11)
C40 0.051(9) 0.083(12) 0.125(14) -0.015(11) -0.001(10) -0.005(9)
C41 0.132(17) 0.097(15) 0.085(13) 0.025(12) -0.013(13) -0.002(13)
C42 0.098(13) 0.080(12) 0.070(11) -0.001(9) 0.015(10) -0.024(10)
C43 0.068(11) 0.084(12) 0.095(13) -0.002(10) 0.002(10) -0.026(9)
C44 0.136(17) 0.092(14) 0.136(17) 0.054(13) -0.009(15) 0.016(13)
C45 0.106(15) 0.125(16) 0.111(15) 0.000(14) -0.043(12) 0.050(13)
C46 0.116(16) 0.159(18) 0.101(14) -0.017(14) -0.049(13) 0.044(15)
C47 0.129(16) 0.142(17) 0.078(12) 0.002(13) -0.037(12) 0.029(15)
C48 0.129(17) 0.103(15) 0.141(17) 0.041(14) -0.019(15) 0.043(13)
C49 0.110(15) 0.062(11) 0.142(16) -0.016(12) -0.010(14) 0.037(11)
C50 0.072(11) 0.072(11) 0.117(14) -0.001(11) -0.021(11) 0.028(9)
C51 0.080(13) 0.120(15) 0.139(16) -0.016(14) -0.051(12) 0.036(12)
C52 0.130(16) 0.061(11) 0.153(17) 0.008(12) -0.018(15) 0.031(12)
C53 0.151(18) 0.068(13) 0.156(18) -0.038(13) -0.004(16) -0.028(13)
C54 0.137(17) 0.095(14) 0.122(15) -0.063(12) 0.015(14) -0.003(13)
C55 0.115(15) 0.078(12) 0.111(14) -0.029(12) 0.024(13) 0.024(12)
C56 0.112(16) 0.044(9) 0.164(18) -0.007(12) 0.000(15) -0.011(10)
C57 0.082(13) 0.067(11) 0.124(15) -0.007(11) 0.004(12) -0.023(10)
C58 0.084(13) 0.109(14) 0.115(14) -0.044(12) 0.004(11) -0.050(11)
C59 0.123(16) 0.111(15) 0.129(16) -0.045(13) -0.009(14) -0.048(13)
C60 0.129(17) 0.063(12) 0.154(18) 0.025(13) -0.007(15) -0.016(12)
C1H 0.16(3) 0.06(2) 0.10(3) 0.00(2) -0.04(3) 0.04(2)
C2H 0.15(3) 0.07(2) 0.12(3) 0.01(2) -0.02(3) 0.02(2)
C3H 0.14(3) 0.06(3) 0.12(3) 0.01(2) -0.03(3) 0.01(2)
C4H 0.15(3) 0.05(2) 0.11(3) -0.01(2) -0.04(3) 0.02(2)
C5H 0.15(3) 0.06(2) 0.12(3) 0.00(2) -0.04(3) 0.03(2)
C6H 0.16(3) 0.06(2) 0.11(3) 0.00(2) -0.06(3) 0.02(2)
C7H 0.14(3) 0.08(3) 0.11(3) 0.00(2) -0.02(3) 0.02(3)
C8H 0.16(3) 0.09(3) 0.10(3) -0.01(2) -0.04(3) 0.03(3)
C9H 0.14(3) 0.07(2) 0.12(3) -0.01(2) -0.04(3) -0.01(2)
C10H 0.14(3) 0.08(3) 0.11(3) -0.03(2) -0.04(3) 0.03(3)
C11H 0.14(3) 0.09(3) 0.12(3) -0.01(3) -0.03(3) 0.01(3)
C12H 0.15(3) 0.08(3) 0.10(3) -0.01(2) -0.03(3) 0.04(2)
C13H 0.16(3) 0.08(3) 0.12(3) -0.01(2) -0.07(3) 0.02(2)
C14H 0.16(3) 0.09(3) 0.10(3) -0.02(2) -0.06(3) 0.02(3)
C15H 0.14(3) 0.09(3) 0.12(3) -0.01(2) -0.04(3) 0.00(3)
C16H 0.13(3) 0.06(2) 0.11(3) -0.02(2) -0.05(2) 0.00(2)
C17H 0.14(3) 0.05(2) 0.10(3) -0.03(2) -0.05(3) 0.01(2)
C18H 0.13(3) 0.09(3) 0.12(3) -0.03(2) -0.05(3) 0.01(3)
C19H 0.14(3) 0.08(2) 0.10(3) -0.02(2) -0.03(3) 0.05(2)
C20H 0.15(3) 0.08(3) 0.10(3) -0.02(2) -0.06(3) 0.02(2)
C21H 0.15(3) 0.09(3) 0.13(3) -0.01(2) -0.06(3) 0.02(3)
C22H 0.15(3) 0.09(3) 0.13(3) -0.01(2) -0.04(3) 0.03(3)
C23H 0.15(3) 0.07(2) 0.09(3) -0.04(2) -0.05(3) 0.04(2)
C24H 0.12(3) 0.10(3) 0.11(3) -0.01(2) -0.08(2) 0.00(2)
C25H 0.13(3) 0.07(2) 0.10(3) -0.03(2) -0.06(2) 0.01(2)
C26H 0.15(3) 0.07(2) 0.12(3) -0.04(2) -0.04(3) 0.02(2)
C27H 0.12(3) 0.10(3) 0.12(3) -0.02(2) -0.07(2) 0.00(2)
C28H 0.14(3) 0.07(2) 0.10(3) -0.04(2) -0.03(3) 0.04(2)
C29H 0.15(3) 0.07(2) 0.09(3) -0.03(2) -0.06(2) 0.00(2)
C30H 0.14(3) 0.09(3) 0.12(3) -0.02(2) -0.05(3) 0.01(3)
C31H 0.15(3) 0.09(3) 0.13(3) -0.03(2) -0.04(3) 0.02(3)
C32H 0.14(3) 0.06(2) 0.10(3) -0.04(2) -0.05(2) 0.02(2)
C33H 0.13(3) 0.08(3) 0.11(3) -0.01(2) -0.08(2) 0.00(2)
C34H 0.15(3) 0.07(2) 0.10(3) -0.03(2) -0.05(3) 0.01(2)
C35H 0.15(3) 0.06(2) 0.11(3) -0.04(2) -0.03(3) 0.01(2)
C36H 0.14(3) 0.09(3) 0.12(3) -0.02(2) -0.04(3) 0.03(3)
C37H 0.14(3) 0.10(3) 0.13(3) -0.01(3) -0.07(3) 0.02(3)
C38H 0.14(3) 0.07(2) 0.11(3) -0.04(2) -0.04(3) 0.03(2)
C39H 0.15(3) 0.08(3) 0.10(3) -0.02(2) -0.05(3) 0.00(2)
C40H 0.14(3) 0.08(3) 0.12(3) -0.02(2) -0.04(3) 0.01(3)
C41H 0.15(3) 0.08(2) 0.12(3) -0.03(2) -0.04(3) 0.02(3)
C42H 0.15(3) 0.06(2) 0.11(3) -0.03(2) -0.04(3) 0.01(2)
C43H 0.14(3) 0.09(3) 0.11(3) -0.01(2) -0.06(3) 0.01(3)
C44H 0.16(3) 0.10(3) 0.11(3) -0.01(2) -0.05(3) 0.01(3)
C45H 0.15(3) 0.07(2) 0.11(3) -0.03(2) -0.03(3) 0.02(3)
C46H 0.15(3) 0.10(3) 0.13(3) -0.01(2) -0.05(3) 0.03(3)
C47H 0.14(3) 0.09(3) 0.12(3) 0.00(2) -0.07(3) 0.02(3)
C48H 0.15(3) 0.06(2) 0.10(3) -0.02(2) -0.05(3) 0.02(2)
C49H 0.16(3) 0.08(3) 0.11(3) -0.01(2) -0.04(3) 0.00(3)
C50H 0.15(3) 0.07(3) 0.11(3) -0.01(2) -0.03(3) 0.01(3)
C51H 0.16(3) 0.07(2) 0.12(3) -0.02(2) -0.03(3) 0.00(2)
C52H 0.16(3) 0.09(3) 0.11(3) -0.01(2) -0.04(3) 0.03(3)
C53H 0.15(3) 0.08(3) 0.11(3) -0.01(2) -0.03(3) 0.02(3)
C54H 0.15(3) 0.07(2) 0.12(3) 0.00(2) -0.05(3) 0.03(2)
C55H 0.15(3) 0.06(2) 0.11(3) 0.01(2) -0.06(3) 0.02(2)
C56H 0.15(3) 0.06(2) 0.11(3) -0.01(2) -0.04(3) 0.03(2)
C57H 0.15(3) 0.07(3) 0.11(3) 0.00(2) -0.02(3) 0.02(3)
C58H 0.16(3) 0.06(3) 0.12(3) 0.00(2) -0.04(3) 0.01(3)
C59H 0.16(3) 0.06(2) 0.10(3) 0.00(2) -0.04(3) 0.04(2)
C60H 0.16(3) 0.07(2) 0.11(3) 0.01(2) -0.03(3) 0.03(3)

loop_
_atom_type_symbol
_atom_type_description
_atom_type_scat_dispersion_real
_atom_type_scat_dispersion_imag
_atom_type_scat_source
C C 0.0137 0.0067 'International Tables Vol C Tables 4.2.6.8 and 6.1.1.4'
H H 0.0000 0.0000 'International Tables Vol C Tables 4.2.6.8 and 6.1.1.4'
Ag Ag 0.0782 3.3822 'International Tables Vol C Tables 4.2.6.8 and 6.1.1.4'
F F 0.0583 0.0400 'International Tables Vol C Tables 4.2.6.8 and 6.1.1.4'
O O 0.0389 0.0241 'International Tables Vol C Tables 4.2.6.8 and 6.1.1.4'
P P 0.2543 0.3332 'International Tables Vol C Tables 4.2.6.8 and 6.1.1.4'
S S 0.2925 0.4295 'International Tables Vol C Tables 4.2.6.8 and 6.1.1.4'

loop_
_geom_angle_atom_site_label_1
_geom_angle_atom_site_label_2
_geom_angle_atom_site_label_3
_geom_angle
P1A Ag1 P1B 118.35(14)
P1A Ag1 C1D 119.9(5)
P1B Ag1 C1D 112.1(5)
O1 Ag1 P1A 123.1(3)
O1 Ag1 P1B 93.5(3)
O1 Ag1 C1D 82.2(5)
O1 S1 O2 114.4(7)
O1 S1 C1C 103.8(7)
O2 S1 C1C 102.5(7)
O3 S1 O1 113.8(7)
O3 S1 O2 115.9(9)
O3 S1 C1C 104.3(8)
C1A P1A Ag1 133.9(5)
C1A P1A C7A 94.5(7)
C1A P1A C13A 95.4(6)
C7A P1A Ag1 114.2(5)
C7A P1A C13A 95.1(7)
C13A P1A Ag1 115.7(5)
C1B P1B Ag1 124.6(5)
C1B P1B C7B 96.3(7)
C7B P1B Ag1 110.9(5)
C13B P1B Ag1 127.2(6)
C13B P1B C1B 95.4(8)
C13B P1B C7B 95.0(6)
S1 O1 Ag1 116.1(6)
C2A O1A C14A 115.3(12)
C2B O1B C14B 116.0(12)
C6A O2A C8A 116.1(11)
C8B O2B C6B 116.7(11)
C12A O3A C18A 116.2(12)
C18B O3B C12B 114.9(11)
C2A C1A P1A 118.0(12)
C6A C1A P1A 119.6(12)
C6A C1A C2A 121.8(14)
C2B C1B P1B 120.0(13)
C2B C1B C6B 119.4(16)
C6B C1B P1B 120.2(14)
F1 C1C S1 111.4(10)
F2 C1C S1 113.4(12)
F2 C1C F1 107.8(13)
F2 C1C F3 107.7(13)
F3 C1C S1 111.5(11)
F3 C1C F1 104.6(14)
Ag1 C1D H1D 94.4
C2D C1D Ag1 79.2(10)
C2D C1D H1D 120.6
C6D C1D Ag1 96.3(11)
C6D C1D H1D 120.6
C6D C1D C2D 118.9(17)
O1A C2A C3A 120.7(14)
C1A C2A O1A 121.9(14)
C1A C2A C3A 117.3(15)
O1B C2B C3B 119.4(15)
C1B C2B O1B 120.2(14)
C1B C2B C3B 120.4(16)
C1D C2D H2D 119.6
C3D C2D C1D 120.7(17)
C3D C2D H2D 119.6
C2A C3A H3A 120.1
C4A C3A C2A 119.9(15)
C4A C3A H3A 120.1
C2B C3B H3B 121.0
C4B C3B C2B 118.1(16)
C4B C3B H3B 121.0
C2D C3D H3D 120.1
C2D C3D C4D 119.8(18)
C4D C3D H3D 120.1
C3A C4A H4A 118.6
C3A C4A C5A 122.8(14)
C5A C4A H4A 118.6
C3B C4B H4B 119.2
C3B C4B C5B 121.6(17)
C5B C4B H4B 119.2
C3D C4D C7D 119.6(16)
C5D C4D C3D 118.9(17)
C5D C4D C7D 121.5(16)
C4A C5A H5A 120.9
C4A C5A C6A 118.3(15)
C6A C5A H5A 120.9
C4B C5B H5B 120.9
C6B C5B C4B 118.3(16)
C6B C5B H5B 120.9
C4D C5D H5D 118.8
C4D C5D C6D 122.3(16)
C6D C5D H5D 118.8
C1A C6A O2A 120.9(14)
C1A C6A C5A 119.3(15)
C5A C6A O2A 119.7(14)
C1B C6B O2B 119.4(15)
C5B C6B O2B 119.2(15)
C5B C6B C1B 121.3(16)
C1D C6D C5D 119.3(18)
C1D C6D H6D 120.4
C5D C6D H6D 120.4
C8A C7A P1A 120.1(12)
C8A C7A C12A 121.0(15)
C12A C7A P1A 118.8(12)
C8B C7B P1B 118.7(11)
C12B C7B P1B 118.9(11)
C12B C7B C8B 121.9(14)
C4D C7D H7DA 109.5
C4D C7D H7DB 109.5
C4D C7D H7DC 109.5
H7DA C7D H7DB 109.5
H7DA C7D H7DC 109.5
H7DB C7D H7DC 109.5
C7A C8A O2A 119.2(13)
C9A C8A O2A 121.2(14)
C9A C8A C7A 119.6(14)
O2B C8B C7B 121.8(13)
O2B C8B C9B 119.7(13)
C7B C8B C9B 118.5(14)
C8A C9A H9A 120.6
C8A C9A C10A 118.8(15)
C10A C9A H9A 120.6
C8B C9B H9B 120.2
C10B C9B C8B 119.7(15)
C10B C9B H9B 120.2
C9A C10A H10A 119.2
C9A C10A C11A 121.7(15)
C11A C10A H10A 119.2
C9B C10B H10B 119.7
C9B C10B C11B 120.6(14)
C11B C10B H10B 119.7
C10A C11A H11A 120.6
C12A C11A C10A 118.9(15)
C12A C11A H11A 120.6
C10B C11B H11B 120.5
C12B C11B C10B 119.0(14)
C12B C11B H11B 120.5
C7A C12A O3A 121.0(14)
C11A C12A O3A 119.5(14)
C11A C12A C7A 119.5(15)
C7B C12B O3B 121.3(13)
C11B C12B O3B 119.4(13)
C11B C12B C7B 119.3(14)
C14A C13A P1A 118.9(11)
C14A C13A C18A 121.4(13)
C18A C13A P1A 119.5(11)
C14B C13B P1B 120.1(12)
C14B C13B C18B 120.5(14)
C18B C13B P1B 119.3(12)
C13A C14A O1A 121.7(13)
C13A C14A C15A 118.6(14)
C15A C14A O1A 119.7(14)
C13B C14B O1B 120.3(14)
C15B C14B O1B 119.1(15)
C15B C14B C13B 120.6(15)
C14A C15A H15A 120.5
C16A C15A C14A 119.0(14)
C16A C15A H15A 120.5
C14B C15B H15B 120.9
C14B C15B C16B 118.2(15)
C16B C15B H15B 120.9
C15A C16A H16A 119.1
C15A C16A C17A 121.7(14)
C17A C16A H16A 119.1
C15B C16B H16B 118.8
C17B C16B C15B 122.5(15)
C17B C16B H16B 118.8
C16A C17A H17A 121.5
C18A C17A C16A 117.0(15)
C18A C17A H17A 121.5
C16B C17B H17B 120.7
C16B C17B C18B 118.5(15)
C18B C17B H17B 120.7
C13A C18A O3A 121.1(13)
C13A C18A C17A 121.1(15)
C17A C18A O3A 117.8(15)
C13B C18B O3B 120.9(13)
C13B C18B C17B 119.1(14)
C17B C18B O3B 120.0(13)
C2E C1E C6E 120.0
C7E C1E C2E 120(2)
C7E C1E C6E 120(2)
C1E C2E H2E 120.0
C3E C2E C1E 120.0
C3E C2E H2E 120.0
C2E C3E H3E 120.0
C2E C3E C4E 120.0
C4E C3E H3E 120.0
C3E C4E H4E 120.0
C5E C4E C3E 120.0
C5E C4E H4E 120.0
C4E C5E H5E 120.0
C4E C5E C6E 120.0
C6E C5E H5E 120.0
C1E C6E H6E 120.0
C5E C6E C1E 120.0
C5E C6E H6E 120.0
C1E C7E H7EA 109.5
C1E C7E H7EB 109.5
C1E C7E H7EC 109.5
H7EA C7E H7EB 109.5
H7EA C7E H7EC 109.5
H7EB C7E H7EC 109.5
C2F C1F H1F 120.0
C2F C1F C6F 120.0
C6F C1F H1F 120.0
C1F C2F H2F 120.0
C3F C2F C1F 120.0
C3F C2F H2F 120.0
C2F C3F H3F 120.0
C2F C3F C4F 120.0
C4F C3F H3F 120.0
C3F C4F C5F 120.0
C3F C4F C7F 119.98(15)
C5F C4F C7F 119.99(15)
C4F C5F H5F 120.0
C4F C5F C6F 120.0
C6F C5F H5F 120.0
C1F C6F H6F 120.0
C5F C6F C1F 120.0
C5F C6F H6F 120.0
C4F C7F H7FA 109.5
C4F C7F H7FB 109.5
C4F C7F H7FC 109.5
H7FA C7F H7FB 109.5
H7FA C7F H7FC 109.5
H7FB C7F H7FC 109.5
C2 C1 C12 108.0
C3 C1 C2 120.0
C3 C1 C12 120.0
C1 C2 C6 108.0
C4 C2 C1 120.0
C4 C2 C6 120.0
C1 C3 C11 120.0
C1 C3 C35 120.0
C11 C3 C35 108.0
C2 C4 C5 120.0
C2 C4 C33 120.0
C33 C4 C5 108.0
C8 C5 C4 120.0
C8 C5 C38 120.0
C38 C5 C4 108.0
C7 C6 C2 120.0
C7 C6 C13 120.0
C13 C6 C2 108.0
C6 C7 C8 120.0
C6 C7 C54 120.0
C54 C7 C8 108.0
C5 C8 C7 120.0
C5 C8 C59 120.0
C59 C8 C7 108.0
C10 C9 C20 108.0
C11 C9 C10 120.0
C11 C9 C20 120.0
C9 C10 C14 108.0
C12 C10 C9 120.0
C12 C10 C14 120.0
C9 C11 C3 120.0
C9 C11 C19 120.0
C19 C11 C3 108.0
C1 C12 C13 108.0
C10 C12 C1 120.0
C10 C12 C13 120.0
C6 C13 C12 108.0
C16 C13 C6 120.0
C16 C13 C12 120.0
C15 C14 C10 120.0
C15 C14 C21 120.0
C21 C14 C10 108.0
C14 C15 C16 120.0
C14 C15 C50 120.0
C50 C15 C16 108.0
C13 C16 C15 120.0
C13 C16 C55 120.0
C55 C16 C15 108.0
C18 C17 C28 108.0
C19 C17 C18 120.0
C19 C17 C28 120.0
C20 C18 C17 120.0
C20 C18 C22 120.0
C22 C18 C17 108.0
C17 C19 C11 120.0
C17 C19 C27 120.0
C27 C19 C11 108.0
C18 C20 C9 120.0
C18 C20 C21 120.0
C21 C20 C9 108.0
C20 C21 C14 108.0
C24 C21 C14 120.0
C24 C21 C20 120.0
C18 C22 C29 108.0
C23 C22 C18 120.0
C23 C22 C29 120.0
C22 C23 C24 120.0
C22 C23 C46 120.0
C46 C23 C24 108.0
C21 C24 C23 120.0
C21 C24 C51 120.0
C23 C24 C51 108.0
C26 C25 C36 108.0
C27 C25 C26 120.0
C27 C25 C36 120.0
C25 C26 C30 108.0
C28 C26 C25 120.0
C28 C26 C30 120.0
C19 C27 C35 108.0
C25 C27 C19 120.0
C25 C27 C35 120.0
C17 C28 C29 108.0
C26 C28 C17 120.0
C26 C28 C29 120.0
C22 C29 C28 108.0
C32 C29 C22 120.0
C32 C29 C28 120.0
C31 C30 C26 120.0
C31 C30 C37 120.0
C37 C30 C26 108.0
C30 C31 C32 120.0
C30 C31 C42 120.0
C42 C31 C32 108.0
C29 C32 C31 120.0
C29 C32 C47 120.0
C47 C32 C31 108.0
C4 C33 C34 108.0
C35 C33 C4 120.0
C35 C33 C34 120.0
C36 C34 C33 120.0
C36 C34 C38 120.0
C38 C34 C33 108.0
C27 C35 C3 108.0
C33 C35 C3 120.0
C33 C35 C27 120.0
C25 C36 C37 108.0
C34 C36 C25 120.0
C34 C36 C37 120.0
C30 C37 C36 108.0
C40 C37 C30 120.0
C40 C37 C36 120.0
C5 C38 C34 108.0
C39 C38 C5 120.0
C39 C38 C34 120.0
C38 C39 C40 120.0
C38 C39 C58 120.0
C40 C39 C58 108.0
C37 C40 C39 120.0
C37 C40 C43 120.0
C39 C40 C43 108.0
C42 C41 C47 108.0
C44 C41 C42 120.0
C44 C41 C47 120.0
C31 C42 C41 108.0
C43 C42 C31 120.0
C43 C42 C41 120.0
C42 C43 C40 120.0
C42 C43 C57 120.0
C57 C43 C40 108.0
C41 C44 C48 120.0
C41 C44 C60 120.0
C48 C44 C60 108.0
C48 C45 C46 120.0
C48 C45 C51 120.0
C51 C45 C46 108.0
C23 C46 C45 108.0
C47 C46 C23 120.0
C47 C46 C45 120.0
C32 C47 C41 108.0
C46 C47 C32 120.0
C46 C47 C41 120.0
C44 C48 C52 108.0
C45 C48 C44 120.0
C45 C48 C52 120.0
C50 C49 C55 108.0
C52 C49 C50 120.0
C52 C49 C55 120.0
C15 C50 C49 108.0
C51 C50 C15 120.0
C51 C50 C49 120.0
C45 C51 C24 108.0
C50 C51 C24 120.0
C50 C51 C45 120.0
C49 C52 C48 120.0
C49 C52 C56 120.0
C56 C52 C48 108.0
C56 C53 C54 120.0
C56 C53 C59 120.0
C59 C53 C54 108.0
C7 C54 C53 108.0
C55 C54 C7 120.0
C55 C54 C53 120.0
C16 C55 C49 108.0
C54 C55 C16 120.0
C54 C55 C49 120.0
C52 C56 C60 108.0
C53 C56 C52 120.0
C53 C56 C60 120.0
C43 C57 C58 108.0
C60 C57 C43 120.0
C60 C57 C58 120.0
C39 C58 C57 108.0
C59 C58 C39 120.0
C59 C58 C57 120.0
C8 C59 C53 108.0
C58 C59 C8 120.0
C58 C59 C53 120.0
C56 C60 C44 108.0
C57 C60 C44 120.0
C57 C60 C56 120.0
C2H C1H C8H 108.0
C6H C1H C2H 120.0
C6H C1H C8H 120.0
C1H C2H C7H 108.0
C3H C2H C1H 120.0
C3H C2H C7H 120.0
C2H C3H C4H 120.0
C2H C3H C9H 120.0
C9H C3H C4H 108.0
C5H C4H C3H 120.0
C5H C4H C17H 120.0
C17H C4H C3H 108.0
C4H C5H C6H 120.0
C4H C5H C22H 120.0
C22H C5H C6H 108.0
C1H C6H C5H 120.0
C1H C6H C13H 120.0
C13H C6H C5H 108.0
C2H C7H C12H 108.0
C11H C7H C2H 120.0
C11H C7H C12H 120.0
C1H C8H C12H 108.0
C14H C8H C1H 120.0
C14H C8H C12H 120.0
C3H C9H C16H 108.0
C15H C9H C3H 120.0
C15H C9H C16H 120.0
C18H C10H C19H 120.0
C18H C10H C36H 120.0
C36H C10H C19H 108.0
C7H C11H C15H 120.0
C7H C11H C18H 120.0
C18H C11H C15H 108.0
C7H C12H C8H 108.0
C19H C12H C7H 120.0
C19H C12H C8H 120.0
C6H C13H C21H 108.0
C20H C13H C6H 120.0
C20H C13H C21H 120.0
C8H C14H C20H 120.0
C8H C14H C23H 120.0
C23H C14H C20H 108.0
C9H C15H C11H 120.0
C9H C15H C24H 120.0
C11H C15H C24H 108.0
C17H C16H C9H 108.0
C25H C16H C9H 120.0
C25H C16H C17H 120.0
C16H C17H C4H 108.0
C26H C17H C4H 120.0
C26H C17H C16H 120.0
C10H C18H C11H 120.0
C10H C18H C27H 120.0
C11H C18H C27H 108.0
C12H C19H C10H 120.0
C12H C19H C28H 120.0
C28H C19H C10H 108.0
C13H C20H C14H 120.0
C13H C20H C29H 120.0
C29H C20H C14H 108.0
C22H C21H C13H 108.0
C30H C21H C13H 120.0
C30H C21H C22H 120.0
C21H C22H C5H 108.0
C31H C22H C5H 120.0
C31H C22H C21H 120.0
C28H C23H C14H 120.0
C28H C23H C32H 120.0
C32H C23H C14H 108.0
C27H C24H C15H 108.0
C33H C24H C15H 120.0
C33H C24H C27H 120.0
C16H C25H C33H 120.0
C16H C25H C34H 120.0
C33H C25H C34H 108.0
C17H C26H C31H 120.0
C17H C26H C35H 120.0
C35H C26H C31H 108.0
C18H C27H C24H 108.0
C37H C27H C18H 120.0
C37H C27H C24H 120.0
C19H C28H C38H 108.0
C23H C28H C19H 120.0
C23H C28H C38H 120.0
C20H C29H C32H 108.0
C39H C29H C20H 120.0
C39H C29H C32H 120.0
C21H C30H C39H 120.0
C21H C30H C40H 120.0
C40H C30H C39H 108.0
C22H C31H C26H 120.0
C22H C31H C41H 120.0
C41H C31H C26H 108.0
C23H C32H C29H 108.0
C42H C32H C23H 120.0
C42H C32H C29H 120.0
C24H C33H C25H 120.0
C24H C33H C43H 120.0
C43H C33H C25H 108.0
C35H C34H C25H 120.0
C35H C34H C44H 120.0
C44H C34H C25H 108.0
C26H C35H C45H 108.0
C34H C35H C26H 120.0
C34H C35H C45H 120.0
C10H C36H C38H 108.0
C46H C36H C10H 120.0
C46H C36H C38H 120.0
C27H C37H C46H 120.0
C27H C37H C47H 120.0
C46H C37H C47H 108.0
C36H C38H C28H 108.0
C48H C38H C28H 120.0
C48H C38H C36H 120.1
C29H C39H C30H 120.0
C29H C39H C49H 120.0
C49H C39H C30H 108.0
C30H C40H C50H 108.0
C41H C40H C30H 120.0
C41H C40H C50H 120.0
C31H C41H C45H 108.0
C40H C41H C31H 120.0
C40H C41H C45H 120.0
C32H C42H C48H 120.0
C32H C42H C51H 120.0
C51H C42H C48H 108.0
C33H C43H C44H 108.0
C47H C43H C33H 120.0
C47H C43H C44H 120.0
C34H C44H C43H 108.0
C52H C44H C34H 120.0
C52H C44H C43H 120.0
C41H C45H C35H 108.0
C53H C45H C35H 120.0
C53H C45H C41H 120.0
C36H C46H C37H 120.0
C36H C46H C54H 120.0
C54H C46H C37H 108.0
C43H C47H C37H 120.0
C43H C47H C55H 120.0
C55H C47H C37H 108.0
C38H C48H C42H 120.0
C38H C48H C56H 120.0
C42H C48H C56H 108.0
C39H C49H C50H 108.0
C51H C49H C39H 120.0
C51H C49H C50H 120.0
C40H C50H C49H 108.0
C57H C50H C40H 120.0
C57H C50H C49H 120.0
C42H C51H C58H 108.0
C49H C51H C42H 120.0
C49H C51H C58H 120.0
C44H C52H C53H 120.0
C44H C52H C59H 120.0
C59H C52H C53H 108.0
C45H C53H C52H 120.0
C45H C53H C57H 120.0
C57H C53H C52H 108.0
C46H C54H C55H 108.0
C56H C54H C46H 120.0
C56H C54H C55H 120.0
C47H C55H C54H 108.0
C59H C55H C47H 120.0
C59H C55H C54H 120.0
C54H C56H C48H 120.0
C54H C56H C58H 120.0
C58H C56H C48H 108.0
C50H C57H C53H 120.0
C50H C57H C60H 120.0
C60H C57H C53H 108.0
C56H C58H C51H 108.0
C60H C58H C51H 120.0
C60H C58H C56H 120.0
C52H C59H C60H 108.0
C55H C59H C52H 120.0
C55H C59H C60H 120.0
C57H C60H C59H 108.0
C58H C60H C57H 120.0
C58H C60H C59H 120.0

loop_
_geom_bond_atom_site_label_1
_geom_bond_atom_site_label_2
_geom_bond_distance
Ag1 P1A 2.413(3)
Ag1 P1B 2.467(4)
Ag1 O1 2.375(10)
Ag1 C1D 2.609(15)
S1 O1 1.444(11)
S1 O2 1.455(13)
S1 O3 1.418(13)
S1 C1C 1.804(17)
P1A C1A 1.786(15)
P1A C7A 1.789(17)
P1A C13A 1.797(14)
P1B C1B 1.776(18)
P1B C7B 1.792(15)
P1B C13B 1.768(15)
F1 C1C 1.35(2)
F2 C1C 1.313(18)
F3 C1C 1.337(18)
O1A C2A 1.389(19)
O1A C14A 1.391(18)
O1B C2B 1.40(2)
O1B C14B 1.417(19)
O2A C6A 1.397(19)
O2A C8A 1.403(18)
O2B C6B 1.42(2)
O2B C8B 1.381(18)
O3A C12A 1.403(19)
O3A C18A 1.433(19)
O3B C12B 1.417(18)
O3B C18B 1.404(18)
C1A C2A 1.39(2)
C1A C6A 1.37(2)
C1B C2B 1.39(2)
C1B C6B 1.39(2)
C1D H1D 0.9500
C1D C2D 1.41(3)
C1D C6D 1.39(3)
C2A C3A 1.42(2)
C2B C3B 1.40(2)
C2D H2D 0.9500
C2D C3D 1.40(3)
C3A H3A 0.9500
C3A C4A 1.33(2)
C3B H3B 0.9500
C3B C4B 1.39(3)
C3D H3D 0.9500
C3D C4D 1.40(2)
C4A H4A 0.9500
C4A C5A 1.39(2)
C4B H4B 0.9500
C4B C5B 1.41(3)
C4D C5D 1.36(2)
C4D C7D 1.52(3)
C5A H5A 0.9500
C5A C6A 1.39(2)
C5B H5B 0.9500
C5B C6B 1.36(2)
C5D H5D 0.9500
C5D C6D 1.41(3)
C6D H6D 0.9500
C7A C8A 1.39(2)
C7A C12A 1.40(2)
C7B C8B 1.39(2)
C7B C12B 1.38(2)
C7D H7DA 0.9800
C7D H7DB 0.9800
C7D H7DC 0.9800
C8A C9A 1.38(2)
C8B C9B 1.39(2)
C9A H9A 0.9500
C9A C10A 1.39(2)
C9B H9B 0.9500
C9B C10B 1.38(2)
C10A H10A 0.9500
C10A C11A 1.40(2)
C10B H10B 0.9500
C10B C11B 1.42(2)
C11A H11A 0.9500
C11A C12A 1.37(2)
C11B H11B 0.9500
C11B C12B 1.37(2)
C13A C14A 1.36(2)
C13A C18A 1.36(2)
C13B C14B 1.38(2)
C13B C18B 1.39(2)
C14A C15A 1.39(2)
C14B C15B 1.38(2)
C15A H15A 0.9500
C15A C16A 1.38(2)
C15B H15B 0.9500
C15B C16B 1.39(2)
C16A H16A 0.9500
C16A C17A 1.39(2)
C16B H16B 0.9500
C16B C17B 1.38(3)
C17A H17A 0.9500
C17A C18A 1.37(2)
C17B H17B 0.9500
C17B C18B 1.40(2)
C1E C2E 1.3900
C1E C6E 1.3900
C1E C7E 1.36(4)
C2E H2E 0.9500
C2E C3E 1.3900
C3E H3E 0.9500
C3E C4E 1.3900
C4E H4E 0.9500
C4E C5E 1.3900
C5E H5E 0.9500
C5E C6E 1.3900
C6E H6E 0.9500
C7E H7EA 0.9800
C7E H7EB 0.9800
C7E H7EC 0.9800
C1F H1F 0.9500
C1F C2F 1.3900
C1F C6F 1.3900
C2F H2F 0.9500
C2F C3F 1.3900
C3F H3F 0.9500
C3F C4F 1.3900
C4F C5F 1.3900
C4F C7F 1.55(3)
C5F H5F 0.9500
C5F C6F 1.3900
C6F H6F 0.9500
C7F H7FA 0.9800
C7F H7FB 0.9800
C7F H7FC 0.9800
C1 C2 1.4530
C1 C3 1.3668
C1 C12 1.4533
C2 C4 1.3668
C2 C6 1.4537
C3 C11 1.4533
C3 C35 1.4536
C4 C5 1.4534
C4 C33 1.4530
C5 C8 1.3675
C5 C38 1.4532
C6 C7 1.3670
C6 C13 1.4533
C7 C8 1.4533
C7 C54 1.4532
C8 C59 1.4528
C9 C10 1.4533
C9 C11 1.3674
C9 C20 1.4536
C10 C12 1.3670
C10 C14 1.4535
C11 C19 1.4533
C12 C13 1.4534
C13 C16 1.3671
C14 C15 1.3668
C14 C21 1.4534
C15 C16 1.4534
C15 C50 1.4531
C16 C55 1.4531
C17 C18 1.4535
C17 C19 1.3669
C17 C28 1.4535
C18 C20 1.3667
C18 C22 1.4533
C19 C27 1.4529
C20 C21 1.4532
C21 C24 1.3669
C22 C23 1.3671
C22 C29 1.4534
C23 C24 1.4536
C23 C46 1.4533
C24 C51 1.4536
C25 C26 1.4528
C25 C27 1.3674
C25 C36 1.4530
C26 C28 1.3670
C26 C30 1.4535
C27 C35 1.4531
C28 C29 1.4536
C29 C32 1.3668
C30 C31 1.3666
C30 C37 1.4533
C31 C32 1.4534
C31 C42 1.4532
C32 C47 1.4531
C33 C34 1.4535
C33 C35 1.3673
C34 C36 1.3671
C34 C38 1.4532
C36 C37 1.4534
C37 C40 1.3675
C38 C39 1.3671
C39 C40 1.4528
C39 C58 1.4533
C40 C43 1.4535
C41 C42 1.4534
C41 C44 1.3670
C41 C47 1.4535
C42 C43 1.3672
C43 C57 1.4532
C44 C48 1.4531
C44 C60 1.4536
C45 C46 1.4537
C45 C48 1.3667
C45 C51 1.4533
C46 C47 1.3669
C48 C52 1.4537
C49 C50 1.4535
C49 C52 1.3670
C49 C55 1.4536
C50 C51 1.3671
C52 C56 1.4533
C53 C54 1.4534
C53 C56 1.3672
C53 C59 1.4534
C54 C55 1.3666
C56 C60 1.4534
C57 C58 1.4534
C57 C60 1.3670
C58 C59 1.3674
C1H C2H 1.4529
C1H C6H 1.3670
C1H C8H 1.4533
C2H C3H 1.3671
C2H C7H 1.4531
C3H C4H 1.4535
C3H C9H 1.4532
C4H C5H 1.3673
C4H C17H 1.4532
C5H C6H 1.4533
C5H C22H 1.4531
C6H C13H 1.4530
C7H C11H 1.3671
C7H C12H 1.4531
C8H C12H 1.4536
C8H C14H 1.3670
C9H C15H 1.3670
C9H C16H 1.4532
C10H C18H 1.3674
C10H C19H 1.4534
C10H C36H 1.4529
C11H C15H 1.4532
C11H C18H 1.4531
C12H C19H 1.3670
C13H C20H 1.3674
C13H C21H 1.4537
C14H C20H 1.4534
C14H C23H 1.4533
C15H C24H 1.4535
C16H C17H 1.4529
C16H C25H 1.3678
C17H C26H 1.3673
C18H C27H 1.4534
C19H C28H 1.4532
C20H C29H 1.4529
C21H C22H 1.4531
C21H C30H 1.3668
C22H C31H 1.3669
C23H C28H 1.3669
C23H C32H 1.4533
C24H C27H 1.4534
C24H C33H 1.3672
C25H C33H 1.4532
C25H C34H 1.4535
C26H C31H 1.4534
C26H C35H 1.4531
C27H C37H 1.3668
C28H C38H 1.4540
C29H C32H 1.4536
C29H C39H 1.3670
C30H C39H 1.4538
C30H C40H 1.4531
C31H C41H 1.4533
C32H C42H 1.3678
C33H C43H 1.4532
C34H C35H 1.3670
C34H C44H 1.4532
C35H C45H 1.4536
C36H C38H 1.4532
C36H C46H 1.3669
C37H C46H 1.4534
C37H C47H 1.4535
C38H C48H 1.3668
C39H C49H 1.4530
C40H C41H 1.3674
C40H C50H 1.4534
C41H C45H 1.4535
C42H C48H 1.4528
C42H C51H 1.4527
C43H C44H 1.4533
C43H C47H 1.3671
C44H C52H 1.3672
C45H C53H 1.3669
C46H C54H 1.4533
C47H C55H 1.4534
C48H C56H 1.4536
C49H C50H 1.4537
C49H C51H 1.3671
C50H C57H 1.3671
C51H C58H 1.4536
C52H C53H 1.4535
C52H C59H 1.4531
C53H C57H 1.4534
C54H C55H 1.4538
C54H C56H 1.3670
C55H C59H 1.3670
C56H C58H 1.4531
C57H C60H 1.4532
C58H C60H 1.3666
C59H C60H 1.4536

loop_
_geom_torsion_atom_site_label_1
_geom_torsion_atom_site_label_2
_geom_torsion_atom_site_label_3
_geom_torsion_atom_site_label_4
_geom_torsion
Ag1 P1A C1A C2A 96.7(12)
Ag1 P1A C1A C6A -92.2(13)
Ag1 P1A C7A C8A 102.6(11)
Ag1 P1A C7A C12A -80.3(12)
Ag1 P1A C13A C14A -105.4(11)
Ag1 P1A C13A C18A 79.3(13)
Ag1 P1B C1B C2B 104.9(11)
Ag1 P1B C1B C6B -82.7(12)
Ag1 P1B C7B C8B 95.0(11)
Ag1 P1B C7B C12B -93.6(11)
Ag1 P1B C13B C14B -103.7(13)
Ag1 P1B C13B C18B 79.3(13)
Ag1 C1D C2D C3D -89.3(16)
Ag1 C1D C6D C5D 81.4(16)
P1A C1A C2A O1A 1.9(19)
P1A C1A C2A C3A 179.9(11)
P1A C1A C6A O2A -2.0(19)
P1A C1A C6A C5A 179.9(11)
P1A C7A C8A O2A 6.4(18)
P1A C7A C8A C9A -176.7(11)
P1A C7A C12A O3A -7.1(19)
P1A C7A C12A C11A 175.9(11)
P1A C13A C14A O1A -5.3(18)
P1A C13A C14A C15A 172.6(11)
P1A C13A C18A O3A 6.3(19)
P1A C13A C18A C17A -172.9(12)
P1B C1B C2B O1B 4.2(18)
P1B C1B C2B C3B -176.8(11)
P1B C1B C6B O2B -5.5(18)
P1B C1B C6B C5B 177.1(12)
P1B C7B C8B O2B 0.6(19)
P1B C7B C8B C9B -176.6(11)
P1B C7B C12B O3B -3.2(18)
P1B C7B C12B C11B 176.8(12)
P1B C13B C14B O1B -4(2)
P1B C13B C14B C15B 174.2(13)
P1B C13B C18B O3B 8(2)
P1B C13B C18B C17B -173.6(12)
O1 S1 C1C F1 -57.3(12)
O1 S1 C1C F2 -179.1(11)
O1 S1 C1C F3 59.2(13)
O1A C2A C3A C4A 174.7(13)
O1A C14A C15A C16A -176.9(12)
O1B C2B C3B C4B 175.5(13)
O1B C14B C15B C16B -179.0(14)
O2 S1 O1 Ag1 -27.9(10)
O2 S1 C1C F1 62.1(13)
O2 S1 C1C F2 -59.8(13)
O2 S1 C1C F3 178.5(12)
O2A C8A C9A C10A 176.8(13)
O2B C8B C9B C10B 178.3(14)
O3 S1 O1 Ag1 -164.3(8)
O3 S1 C1C F1 -176.7(11)
O3 S1 C1C F2 61.5(13)
O3 S1 C1C F3 -60.3(14)
C1A P1A C7A C8A -40.3(12)
C1A P1A C7A C12A 136.8(12)
C1A P1A C13A C14A 39.6(13)
C1A P1A C13A C18A -135.7(13)
C1A C2A C3A C4A -3(2)
C1B P1B C7B C8B -35.9(13)
C1B P1B C7B C12B 135.6(12)
C1B P1B C13B C14B 38.4(14)
C1B P1B C13B C18B -138.6(13)
C1B C2B C3B C4B -4(2)
C1C S1 O1 Ag1 83.0(8)
C1D C2D C3D C4D -3(3)
C2A O1A C14A C13A -41.5(17)
C2A O1A C14A C15A 140.6(13)
C2A C1A C6A O2A 168.8(13)
C2A C1A C6A C5A -9(2)
C2A C3A C4A C5A -2(2)
C2B O1B C14B C13B -42(2)
C2B O1B C14B C15B 139.9(15)
C2B C1B C6B O2B 167.0(12)
C2B C1B C6B C5B -10(2)
C2B C3B C4B C5B -4(2)
C2D C1D C6D C5D 0(2)
C2D C3D C4D C5D 1(2)
C2D C3D C4D C7D -179.6(16)
C3A C4A C5A C6A 2(2)
C3B C4B C5B C6B 5(2)
C3D C4D C5D C6D 1(2)
C4A C5A C6A O2A -174.4(12)
C4A C5A C6A C1A 4(2)
C4B C5B C6B O2B -174.6(13)
C4B C5B C6B C1B 3(2)
C4D C5D C6D C1D -2(3)
C6A O2A C8A C7A 41.7(17)
C6A O2A C8A C9A -135.2(14)
C6A C1A C2A O1A -169.0(13)
C6A C1A C2A C3A 9(2)
C6B O2B C8B C7B 43.6(19)
C6B O2B C8B C9B -139.2(15)
C6B C1B C2B O1B -168.3(13)
C6B C1B C2B C3B 11(2)
C6D C1D C2D C3D 2(3)
C7A P1A C1A C2A -133.1(12)
C7A P1A C1A C6A 38.1(13)
C7A P1A C13A C14A 134.6(12)
C7A P1A C13A C18A -40.7(13)
C7A C8A C9A C10A 0(2)
C7B P1B C1B C2B -134.2(12)
C7B P1B C1B C6B 38.2(12)
C7B P1B C13B C14B 135.2(13)
C7B P1B C13B C18B -41.8(13)
C7B C8B C9B C10B -4(2)
C7D C4D C5D C6D -178.1(16)
C8A O2A C6A C1A -44.6(18)
C8A O2A C6A C5A 133.5(14)
C8A C7A C12A O3A 170.0(12)
C8A C7A C12A C11A -7(2)
C8A C9A C10A C11A -6(2)
C8B O2B C6B C1B -40.8(19)
C8B O2B C6B C5B 136.7(14)
C8B C7B C12B O3B 167.9(13)
C8B C7B C12B C11B -12(2)
C8B C9B C10B C11B -3(2)
C9A C10A C11A C12A 5(2)
C9B C10B C11B C12B 3(2)
C10A C11A C12A O3A -175.6(13)
C10A C11A C12A C7A 2(2)
C10B C11B C12B O3B -176.0(13)
C10B C11B C12B C7B 4(2)
C12A O3A C18A C13A 39.5(19)
C12A O3A C18A C17A -141.3(14)
C12A C7A C8A O2A -170.6(12)
C12A C7A C8A C9A 6(2)
C12B O3B C18B C13B 39.8(18)
C12B O3B C18B C17B -138.9(14)
C12B C7B C8B O2B -170.5(13)
C12B C7B C8B C9B 12(2)
C13A P1A C1A C2A -37.5(13)
C13A P1A C1A C6A 133.7(12)
C13A P1A C7A C8A -136.2(12)
C13A P1A C7A C12A 40.9(12)
C13A C14A C15A C16A 5(2)
C13B P1B C1B C2B -38.6(12)
C13B P1B C1B C6B 133.8(12)
C13B P1B C7B C8B -131.9(12)
C13B P1B C7B C12B 39.5(13)
C13B C14B C15B C16B 3(2)
C14A O1A C2A C1A 43.5(18)
C14A O1A C2A C3A -134.5(13)
C14A C13A C18A O3A -168.9(13)
C14A C13A C18A C17A 12(2)
C14A C15A C16A C17A 2(2)
C14B O1B C2B C1B 41.5(19)
C14B O1B C2B C3B -137.6(15)
C14B C13B C18B O3B -169.3(14)
C14B C13B C18B C17B 9(2)
C14B C15B C16B C17B 3(2)
C15A C16A C17A C18A -3(2)
C15B C16B C17B C18B -2(2)
C16A C17A C18A O3A 176.6(13)
C16A C17A C18A C13A -4(2)
C16B C17B C18B O3B 174.8(13)
C16B C17B C18B C13B -4(2)
C18A O3A C12A C7A -38.8(18)
C18A O3A C12A C11A 138.2(14)
C18A C13A C14A O1A 169.9(13)
C18A C13A C14A C15A -12(2)
C18B O3B C12B C7B -42.3(17)
C18B O3B C12B C11B 137.7(14)
C18B C13B C14B O1B 172.8(14)
C18B C13B C14B C15B -9(2)
C1E C2E C3E C4E 0.0
C2E C1E C6E C5E 0.0
C2E C3E C4E C5E 0.0
C3E C4E C5E C6E 0.0
C4E C5E C6E C1E 0.0
C6E C1E C2E C3E 0.0
C7E C1E C2E C3E -176(2)
C7E C1E C6E C5E 176(2)
C1F C2F C3F C4F 0.0
C2F C1F C6F C5F 0.0
C2F C3F C4F C5F 0.0
C2F C3F C4F C7F -178(5)
C3F C4F C5F C6F 0.0
C4F C5F C6F C1F 0.0
C6F C1F C2F C3F 0.0
C7F C4F C5F C6F 178(5)
C1 C2 C4 C5 138.2
C1 C2 C4 C33 0.0
C1 C2 C6 C7 -142.6
C1 C2 C6 C13 0.0
C1 C3 C11 C9 0.0
C1 C3 C11 C19 142.6
C1 C3 C35 C27 -142.6
C1 C3 C35 C33 0.0
C1 C12 C13 C6 0.0
C1 C12 C13 C16 142.6
C2 C1 C3 C11 -138.2
C2 C1 C3 C35 0.0
C2 C1 C12 C10 142.6
C2 C1 C12 C13 0.0
C2 C4 C5 C8 0.0
C2 C4 C5 C38 -142.6
C2 C4 C33 C34 142.6
C2 C4 C33 C35 0.0
C2 C6 C7 C8 0.0
C2 C6 C7 C54 138.2
C2 C6 C13 C12 0.0
C2 C6 C13 C16 -142.6
C3 C1 C2 C4 0.0
C3 C1 C2 C6 142.6
C3 C1 C12 C10 0.0
C3 C1 C12 C13 -142.7
C3 C11 C19 C17 -142.6
C3 C11 C19 C27 0.0
C4 C2 C6 C7 0.0
C4 C2 C6 C13 142.6
C4 C5 C8 C7 0.0
C4 C5 C8 C59 -138.2
C4 C5 C38 C34 0.0
C4 C5 C38 C39 142.6
C4 C33 C34 C36 -142.6
C4 C33 C34 C38 0.0
C4 C33 C35 C3 0.0
C4 C33 C35 C27 138.2
C5 C4 C33 C34 0.0
C5 C4 C33 C35 -142.6
C5 C8 C59 C53 142.6
C5 C8 C59 C58 0.0
C5 C38 C39 C40 -138.2
C5 C38 C39 C58 0.0
C6 C2 C4 C5 0.0
C6 C2 C4 C33 -138.2
C6 C7 C8 C5 0.0
C6 C7 C8 C59 142.6
C6 C7 C54 C53 -142.6
C6 C7 C54 C55 0.0
C6 C13 C16 C15 138.2
C6 C13 C16 C55 0.0
C7 C6 C13 C12 142.6
C7 C6 C13 C16 0.0
C7 C8 C59 C53 0.0
C7 C8 C59 C58 -142.6
C7 C54 C55 C16 0.0
C7 C54 C55 C49 -138.2
C8 C5 C38 C34 -142.6
C8 C5 C38 C39 0.0
C8 C7 C54 C53 0.0
C8 C7 C54 C55 142.6
C9 C10 C12 C1 0.0
C9 C10 C12 C13 138.2
C9 C10 C14 C15 -142.6
C9 C10 C14 C21 0.0
C9 C11 C19 C17 0.0
C9 C11 C19 C27 142.6
C9 C20 C21 C14 0.0
C9 C20 C21 C24 142.6
C10 C9 C11 C3 0.0
C10 C9 C11 C19 -138.2
C10 C9 C20 C18 142.6
C10 C9 C20 C21 0.0
C10 C12 C13 C6 -142.6
C10 C12 C13 C16 0.0
C10 C14 C15 C16 0.0
C10 C14 C15 C50 138.2
C10 C14 C21 C20 0.0
C10 C14 C21 C24 -142.6
C11 C3 C35 C27 0.0
C11 C3 C35 C33 142.7
C11 C9 C10 C12 0.0
C11 C9 C10 C14 142.6
C11 C9 C20 C18 0.0
C11 C9 C20 C21 -142.6
C11 C19 C27 C25 -142.6
C11 C19 C27 C35 0.0
C12 C1 C2 C4 -142.6
C12 C1 C2 C6 0.0
C12 C1 C3 C11 0.0
C12 C1 C3 C35 138.2
C12 C10 C14 C15 0.0
C12 C10 C14 C21 142.6
C12 C13 C16 C15 0.0
C12 C13 C16 C55 -138.2
C13 C6 C7 C8 -138.2
C13 C6 C7 C54 0.0
C13 C16 C55 C49 142.6
C13 C16 C55 C54 0.0
C14 C10 C12 C1 -138.2
C14 C10 C12 C13 0.0
C14 C15 C16 C13 0.0
C14 C15 C16 C55 142.6
C14 C15 C50 C49 -142.6
C14 C15 C50 C51 0.0
C14 C21 C24 C23 138.2
C14 C21 C24 C51 0.0
C15 C14 C21 C20 142.6
C15 C14 C21 C24 0.0
C15 C16 C55 C49 0.0
C15 C16 C55 C54 -142.6
C15 C50 C51 C24 0.0
C15 C50 C51 C45 -138.2
C16 C15 C50 C49 0.0
C16 C15 C50 C51 142.6
C17 C18 C20 C9 0.0
C17 C18 C20 C21 138.2
C17 C18 C22 C23 -142.6
C17 C18 C22 C29 0.0
C17 C19 C27 C25 0.0
C17 C19 C27 C35 142.6
C17 C28 C29 C22 0.0
C17 C28 C29 C32 142.6
C18 C17 C19 C11 0.0
C18 C17 C19 C27 -138.2
C18 C17 C28 C26 142.6
C18 C17 C28 C29 0.0
C18 C20 C21 C14 -142.6
C18 C20 C21 C24 0.0
C18 C22 C23 C24 0.0
C18 C22 C23 C46 138.2
C18 C22 C29 C28 0.0
C18 C22 C29 C32 -142.6
C19 C17 C18 C20 0.0
C19 C17 C18 C22 142.6
C19 C17 C28 C26 0.0
C19 C17 C28 C29 -142.6
C19 C27 C35 C3 0.0
C19 C27 C35 C33 -142.6
C20 C9 C10 C12 -142.6
C20 C9 C10 C14 0.0
C20 C9 C11 C3 138.2
C20 C9 C11 C19 0.0
C20 C18 C22 C23 0.0
C20 C18 C22 C29 142.6
C20 C21 C24 C23 0.0
C20 C21 C24 C51 -138.2
C21 C14 C15 C16 -138.2
C21 C14 C15 C50 0.0
C21 C24 C51 C45 142.6
C21 C24 C51 C50 0.0
C22 C18 C20 C9 -138.2
C22 C18 C20 C21 0.0
C22 C23 C24 C21 0.0
C22 C23 C24 C51 142.6
C22 C23 C46 C45 -142.6
C22 C23 C46 C47 0.0
C22 C29 C32 C31 138.2
C22 C29 C32 C47 0.0
C23 C22 C29 C28 142.6
C23 C22 C29 C32 0.1
C23 C24 C51 C45 0.0
C23 C24 C51 C50 -142.6
C23 C46 C47 C32 0.0
C23 C46 C47 C41 -138.2
C24 C23 C46 C45 0.0
C24 C23 C46 C47 142.6
C25 C26 C28 C17 0.0
C25 C26 C28 C29 138.2
C25 C26 C30 C31 -142.6
C25 C26 C30 C37 0.0
C25 C27 C35 C3 142.6
C25 C27 C35 C33 0.0
C25 C36 C37 C30 0.0
C25 C36 C37 C40 142.6
C26 C25 C27 C19 0.0
C26 C25 C27 C35 -138.2
C26 C25 C36 C34 142.6
C26 C25 C36 C37 0.0
C26 C28 C29 C22 -142.6
C26 C28 C29 C32 0.0
C26 C30 C31 C32 0.0
C26 C30 C31 C42 138.2
C26 C30 C37 C36 0.0
C26 C30 C37 C40 -142.6
C27 C25 C26 C28 0.0
C27 C25 C26 C30 142.6
C27 C25 C36 C34 0.0
C27 C25 C36 C37 -142.6
C28 C17 C18 C20 -142.6
C28 C17 C18 C22 0.0
C28 C17 C19 C11 138.2
C28 C17 C19 C27 0.0
C28 C26 C30 C31 0.1
C28 C26 C30 C37 142.7
C28 C29 C32 C31 0.1
C28 C29 C32 C47 -138.2
C29 C22 C23 C24 -138.2
C29 C22 C23 C46 0.0
C29 C32 C47 C41 142.7
C29 C32 C47 C46 0.0
C30 C26 C28 C17 -138.2
C30 C26 C28 C29 0.0
C30 C31 C32 C29 0.0
C30 C31 C32 C47 142.6
C30 C31 C42 C41 -142.6
C30 C31 C42 C43 0.0
C30 C37 C40 C39 138.2
C30 C37 C40 C43 0.0
C31 C30 C37 C36 142.6
C31 C30 C37 C40 0.0
C31 C32 C47 C41 0.0
C31 C32 C47 C46 -142.6
C31 C42 C43 C40 0.0
C31 C42 C43 C57 -138.2
C32 C31 C42 C41 0.0
C32 C31 C42 C43 142.6
C33 C4 C5 C8 142.6
C33 C4 C5 C38 0.0
C33 C34 C36 C25 0.0
C33 C34 C36 C37 138.2
C33 C34 C38 C5 0.0
C33 C34 C38 C39 -142.6
C34 C33 C35 C3 -138.2
C34 C33 C35 C27 0.0
C34 C36 C37 C30 -142.6
C34 C36 C37 C40 0.0
C34 C38 C39 C40 0.0
C34 C38 C39 C58 138.2
C35 C3 C11 C9 -142.6
C35 C3 C11 C19 0.0
C35 C33 C34 C36 0.0
C35 C33 C34 C38 142.6
C36 C25 C26 C28 -142.6
C36 C25 C26 C30 0.0
C36 C25 C27 C19 138.2
C36 C25 C27 C35 0.0
C36 C34 C38 C5 142.6
C36 C34 C38 C39 0.0
C36 C37 C40 C39 0.0
C36 C37 C40 C43 -138.2
C37 C30 C31 C32 -138.2
C37 C30 C31 C42 0.0
C37 C40 C43 C42 0.0
C37 C40 C43 C57 142.6
C38 C5 C8 C7 138.2
C38 C5 C8 C59 0.0
C38 C34 C36 C25 -138.2
C38 C34 C36 C37 0.0
C38 C39 C40 C37 0.0
C38 C39 C40 C43 142.6
C38 C39 C58 C57 -142.6
C38 C39 C58 C59 0.0
C39 C40 C43 C42 -142.6
C39 C40 C43 C57 0.0
C39 C58 C59 C8 0.0
C39 C58 C59 C53 -138.2
C40 C39 C58 C57 0.0
C40 C39 C58 C59 142.6
C40 C43 C57 C58 0.0
C40 C43 C57 C60 -142.6
C41 C42 C43 C40 138.2
C41 C42 C43 C57 0.0
C41 C44 C48 C45 0.0
C41 C44 C48 C52 142.6
C41 C44 C60 C56 -142.6
C41 C44 C60 C57 0.0
C42 C31 C32 C29 -142.7
C42 C31 C32 C47 0.0
C42 C41 C44 C48 -138.2
C42 C41 C44 C60 0.0
C42 C41 C47 C32 0.0
C42 C41 C47 C46 142.6
C42 C43 C57 C58 142.6
C42 C43 C57 C60 0.0
C43 C57 C58 C39 0.0
C43 C57 C58 C59 -142.6
C43 C57 C60 C44 0.0
C43 C57 C60 C56 138.2
C44 C41 C42 C31 142.6
C44 C41 C42 C43 0.0
C44 C41 C47 C32 -142.6
C44 C41 C47 C46 0.0
C44 C48 C52 C49 -142.6
C44 C48 C52 C56 0.0
C45 C46 C47 C32 138.2
C45 C46 C47 C41 0.0
C45 C48 C52 C49 0.0
C45 C48 C52 C56 142.6
C46 C23 C24 C21 -142.6
C46 C23 C24 C51 0.0
C46 C45 C48 C44 0.0
C46 C45 C48 C52 -138.2
C46 C45 C51 C24 0.0
C46 C45 C51 C50 142.6
C47 C41 C42 C31 0.0
C47 C41 C42 C43 -142.6
C47 C41 C44 C48 0.0
C47 C41 C44 C60 138.2
C48 C44 C60 C56 0.0
C48 C44 C60 C57 142.6
C48 C45 C46 C23 142.7
C48 C45 C46 C47 0.0
C48 C45 C51 C24 -142.6
C48 C45 C51 C50 0.0
C48 C52 C56 C53 -142.7
C48 C52 C56 C60 0.0
C49 C50 C51 C24 138.2
C49 C50 C51 C45 0.0
C49 C52 C56 C53 0.0
C49 C52 C56 C60 142.6
C50 C15 C16 C13 -142.6
C50 C15 C16 C55 0.0
C50 C49 C52 C48 0.0
C50 C49 C52 C56 -138.2
C50 C49 C55 C16 0.0
C50 C49 C55 C54 142.6
C51 C45 C46 C23 0.0
C51 C45 C46 C47 -142.6
C51 C45 C48 C44 138.2
C51 C45 C48 C52 0.0
C52 C49 C50 C15 142.6
C52 C49 C50 C51 0.0
C52 C49 C55 C16 -142.6
C52 C49 C55 C54 0.0
C52 C56 C60 C44 0.0
C52 C56 C60 C57 -142.6
C53 C54 C55 C16 138.2
C53 C54 C55 C49 0.0
C53 C56 C60 C44 142.6
C53 C56 C60 C57 0.0
C54 C7 C8 C5 -142.6
C54 C7 C8 C59 0.0
C54 C53 C56 C52 0.0
C54 C53 C56 C60 -138.2
C54 C53 C59 C8 0.0
C54 C53 C59 C58 142.6
C55 C49 C50 C15 0.0
C55 C49 C50 C51 -142.6
C55 C49 C52 C48 138.2
C55 C49 C52 C56 0.0
C56 C53 C54 C7 142.6
C56 C53 C54 C55 0.0
C56 C53 C59 C8 -142.6
C56 C53 C59 C58 0.0
C57 C58 C59 C8 138.2
C57 C58 C59 C53 0.0
C58 C39 C40 C37 -142.6
C58 C39 C40 C43 0.0
C58 C57 C60 C44 -138.2
C58 C57 C60 C56 0.0
C59 C53 C54 C7 0.0
C59 C53 C54 C55 -142.6
C59 C53 C56 C52 138.2
C59 C53 C56 C60 0.0
C60 C44 C48 C45 -142.6
C60 C44 C48 C52 0.0
C60 C57 C58 C39 142.6
C60 C57 C58 C59 0.0
C1H C2H C3H C4H 0.0
C1H C2H C3H C9H -138.2
C1H C2H C7H C11H 142.6
C1H C2H C7H C12H 0.0
C1H C6H C13H C20H 0.0
C1H C6H C13H C21H -142.6
C1H C8H C12H C7H 0.0
C1H C8H C12H C19H -142.6
C1H C8H C14H C20H 0.0
C1H C8H C14H C23H 138.2
C2H C1H C6H C5H 0.0
C2H C1H C6H C13H 138.2
C2H C1H C8H C12H 0.0
C2H C1H C8H C14H -142.6
C2H C3H C4H C5H 0.0
C2H C3H C4H C17H -142.6
C2H C3H C9H C15H 0.0
C2H C3H C9H C16H 142.6
C2H C7H C11H C15H 0.0
C2H C7H C11H C18H -138.2
C2H C7H C12H C8H 0.0
C2H C7H C12H C19H 142.7
C3H C2H C7H C11H 0.0
C3H C2H C7H C12H -142.6
C3H C4H C5H C6H 0.0
C3H C4H C5H C22H -138.2
C3H C4H C17H C16H 0.0
C3H C4H C17H C26H 142.6
C3H C9H C15H C11H 0.0
C3H C9H C15H C24H 138.2
C3H C9H C16H C17H 0.0
C3H C9H C16H C25H -142.6
C4H C3H C9H C15H -142.6
C4H C3H C9H C16H 0.0
C4H C5H C6H C1H 0.0
C4H C5H C6H C13H -142.6
C4H C5H C22H C21H 142.6
C4H C5H C22H C31H 0.0
C4H C17H C26H C31H 0.0
C4H C17H C26H C35H -138.2
C5H C4H C17H C16H -142.6
C5H C4H C17H C26H 0.0
C5H C6H C13H C20H 142.6
C5H C6H C13H C21H 0.0
C5H C22H C31H C26H 0.0
C5H C22H C31H C41H 138.2
C6H C1H C2H C3H 0.0
C6H C1H C2H C7H -142.6
C6H C1H C8H C12H 142.6
C6H C1H C8H C14H 0.0
C6H C5H C22H C21H 0.0
C6H C5H C22H C31H -142.6
C6H C13H C20H C14H 0.0
C6H C13H C20H C29H -138.2
C6H C13H C21H C22H 0.0
C6H C13H C21H C30H 142.6
C7H C2H C3H C4H 138.2
C7H C2H C3H C9H 0.0
C7H C11H C15H C9H 0.0
C7H C11H C15H C24H -142.6
C7H C11H C18H C10H 0.0
C7H C11H C18H C27H 142.6
C7H C12H C19H C10H 0.0
C7H C12H C19H C28H -138.2
C8H C1H C2H C3H 142.6
C8H C1H C2H C7H 0.0
C8H C1H C6H C5H -138.2
C8H C1H C6H C13H 0.0
C8H C12H C19H C10H 138.2
C8H C12H C19H C28H 0.0
C8H C14H C20H C13H 0.0
C8H C14H C20H C29H 142.6
C8H C14H C23H C28H 0.0
C8H C14H C23H C32H -142.6
C9H C3H C4H C5H 142.6
C9H C3H C4H C17H 0.0
C9H C15H C24H C27H -142.6
C9H C15H C24H C33H 0.0
C9H C16H C17H C4H 0.0
C9H C16H C17H C26H -142.6
C9H C16H C25H C33H 0.0
C9H C16H C25H C34H 138.2
C10H C18H C27H C24H 142.6
C10H C18H C27H C37H 0.0
C10H C19H C28H C23H -142.6
C10H C19H C28H C38H 0.0
C10H C36H C38H C28H 0.0
C10H C36H C38H C48H 142.6
C10H C36H C46H C37H 0.0
C10H C36H C46H C54H -138.2
C11H C7H C12H C8H -142.6
C11H C7H C12H C19H 0.0
C11H C15H C24H C27H 0.0
C11H C15H C24H C33H 142.6
C11H C18H C27H C24H 0.0
C11H C18H C27H C37H -142.6
C12H C7H C11H C15H 138.2
C12H C7H C11H C18H 0.0
C12H C8H C14H C20H -138.2
C12H C8H C14H C23H 0.0
C12H C19H C28H C23H 0.0
C12H C19H C28H C38H 142.6
C13H C20H C29H C32H 142.6
C13H C20H C29H C39H 0.0
C13H C21H C22H C5H 0.0
C13H C21H C22H C31H 142.6
C13H C21H C30H C39H 0.0
C13H C21H C30H C40H -138.2
C14H C8H C12H C7H 142.6
C14H C8H C12H C19H 0.0
C14H C20H C29H C32H 0.0
C14H C20H C29H C39H -142.6
C14H C23H C28H C19H 0.0
C14H C23H C28H C38H -138.2
C14H C23H C32H C29H 0.0
C14H C23H C32H C42H 142.6
C15H C9H C16H C17H 142.6
C15H C9H C16H C25H 0.0
C15H C11H C18H C10H -142.6
C15H C11H C18H C27H 0.0
C15H C24H C27H C18H 0.0
C15H C24H C27H C37H 142.6
C15H C24H C33H C25H 0.0
C15H C24H C33H C43H -138.2
C16H C9H C15H C11H -138.2
C16H C9H C15H C24H 0.0
C16H C17H C26H C31H 138.2
C16H C17H C26H C35H 0.0
C16H C25H C33H C24H 0.0
C16H C25H C33H C43H 142.6
C16H C25H C34H C35H 0.0
C16H C25H C34H C44H -142.6
C17H C4H C5H C6H 138.2
C17H C4H C5H C22H 0.0
C17H C16H C25H C33H -138.2
C17H C16H C25H C34H 0.0
C17H C26H C31H C22H 0.0
C17H C26H C31H C41H -142.6
C17H C26H C35H C34H 0.0
C17H C26H C35H C45H 142.6
C18H C10H C19H C12H 0.0
C18H C10H C19H C28H 142.6
C18H C10H C36H C38H -142.6
C18H C10H C36H C46H 0.0
C18H C11H C15H C9H 142.6
C18H C11H C15H C24H 0.0
C18H C27H C37H C46H 0.0
C18H C27H C37H C47H 138.2
C19H C10H C18H C11H 0.0
C19H C10H C18H C27H -138.2
C19H C10H C36H C38H 0.0
C19H C10H C36H C46H 142.6
C19H C28H C38H C36H 0.0
C19H C28H C38H C48H -142.7
C20H C13H C21H C22H -142.6
C20H C13H C21H C30H 0.0
C20H C14H C23H C28H 142.6
C20H C14H C23H C32H 0.0
C20H C29H C32H C23H 0.0
C20H C29H C32H C42H -142.6
C20H C29H C39H C30H 0.0
C20H C29H C39H C49H 138.2
C21H C13H C20H C14H 138.2
C21H C13H C20H C29H 0.0
C21H C22H C31H C26H -138.2
C21H C22H C31H C41H 0.0
C21H C30H C39H C29H 0.0
C21H C30H C39H C49H -142.6
C21H C30H C40H C41H 0.0
C21H C30H C40H C50H 142.6
C22H C5H C6H C1H 142.6
C22H C5H C6H C13H 0.0
C22H C21H C30H C39H 138.2
C22H C21H C30H C40H 0.0
C22H C31H C41H C40H 0.0
C22H C31H C41H C45H -142.6
C23H C14H C20H C13H -142.6
C23H C14H C20H C29H 0.0
C23H C28H C38H C36H 142.6
C23H C28H C38H C48H 0.0
C23H C32H C42H C48H 0.1
C23H C32H C42H C51H -138.2
C24H C27H C37H C46H -138.2
C24H C27H C37H C47H 0.0
C24H C33H C43H C44H 142.6
C24H C33H C43H C47H 0.0
C25H C16H C17H C4H 142.6
C25H C16H C17H C26H 0.0
C25H C33H C43H C44H 0.0
C25H C33H C43H C47H -142.6
C25H C34H C35H C26H 0.0
C25H C34H C35H C45H -138.2
C25H C34H C44H C43H 0.0
C25H C34H C44H C52H 142.6
C26H C31H C41H C40H 142.6
C26H C31H C41H C45H 0.0
C26H C35H C45H C41H 0.0
C26H C35H C45H C53H -142.6
C27H C24H C33H C25H 138.2
C27H C24H C33H C43H 0.0
C27H C37H C46H C36H 0.0
C27H C37H C46H C54H 142.6
C27H C37H C47H C43H 0.0
C27H C37H C47H C55H -142.6
C28H C23H C32H C29H -142.6
C28H C23H C32H C42H 0.0
C28H C38H C48H C42H 0.1
C28H C38H C48H C56H 138.2
C29H C32H C42H C48H 138.2
C29H C32H C42H C51H 0.0
C29H C39H C49H C50H -142.6
C29H C39H C49H C51H 0.0
C30H C21H C22H C5H -142.6
C30H C21H C22H C31H 0.0
C30H C39H C49H C50H 0.0
C30H C39H C49H C51H 142.6
C30H C40H C41H C31H 0.0
C30H C40H C41H C45H 138.2
C30H C40H C50H C49H 0.0
C30H C40H C50H C57H -142.6
C31H C26H C35H C34H -142.6
C31H C26H C35H C45H 0.0
C31H C41H C45H C35H 0.0
C31H C41H C45H C53H 142.6
C32H C23H C28H C19H 138.2
C32H C23H C28H C38H 0.0
C32H C29H C39H C30H -138.2
C32H C29H C39H C49H 0.0
C32H C42H C48H C38H -0.1
C32H C42H C48H C56H -142.7
C32H C42H C51H C49H 0.0
C32H C42H C51H C58H 142.6
C33H C24H C27H C18H -142.6
C33H C24H C27H C37H 0.0
C33H C25H C34H C35H 142.6
C33H C25H C34H C44H 0.0
C33H C43H C44H C34H 0.0
C33H C43H C44H C52H -142.6
C33H C43H C47H C37H 0.0
C33H C43H C47H C55H 138.2
C34H C25H C33H C24H -142.6
C34H C25H C33H C43H 0.0
C34H C35H C45H C41H 142.6
C34H C35H C45H C53H 0.0
C34H C44H C52H C53H 0.0
C34H C44H C52H C59H -138.2
C35H C26H C31H C22H 142.6
C35H C26H C31H C41H 0.0
C35H C34H C44H C43H -142.6
C35H C34H C44H C52H 0.0
C35H C45H C53H C52H 0.0
C35H C45H C53H C57H 138.2
C36H C10H C18H C11H 138.2
C36H C10H C18H C27H 0.0
C36H C10H C19H C12H -142.6
C36H C10H C19H C28H 0.0
C36H C38H C48H C42H -138.2
C36H C38H C48H C56H 0.0
C36H C46H C54H C55H 142.6
C36H C46H C54H C56H 0.0
C37H C46H C54H C55H 0.0
C37H C46H C54H C56H -142.6
C37H C47H C55H C54H 0.0
C37H C47H C55H C59H 142.6
C38H C36H C46H C37H 138.2
C38H C36H C46H C54H 0.0
C38H C48H C56H C54H 0.0
C38H C48H C56H C58H -142.6
C39H C29H C32H C23H 142.6
C39H C29H C32H C42H 0.0
C39H C30H C40H C41H -142.6
C39H C30H C40H C50H 0.0
C39H C49H C50H C40H 0.0
C39H C49H C50H C57H 142.6
C39H C49H C51H C42H 0.0
C39H C49H C51H C58H -138.2
C40H C30H C39H C29H 142.7
C40H C30H C39H C49H 0.0
C40H C41H C45H C35H -142.6
C40H C41H C45H C53H 0.0
C40H C50H C57H C53H 0.0
C40H C50H C57H C60H 138.2
C41H C40H C50H C49H 142.6
C41H C40H C50H C57H 0.0
C41H C45H C53H C52H -138.2
C41H C45H C53H C57H 0.0
C42H C48H C56H C54H 142.6
C42H C48H C56H C58H 0.0
C42H C51H C58H C56H 0.0
C42H C51H C58H C60H -142.6
C43H C44H C52H C53H 138.2
C43H C44H C52H C59H 0.0
C43H C47H C55H C54H -142.6
C43H C47H C55H C59H 0.0
C44H C34H C35H C26H 138.2
C44H C34H C35H C45H 0.0
C44H C43H C47H C37H -138.2
C44H C43H C47H C55H 0.0
C44H C52H C53H C45H 0.0
C44H C52H C53H C57H -142.6
C44H C52H C59H C55H 0.0
C44H C52H C59H C60H 142.6
C45H C53H C57H C50H 0.0
C45H C53H C57H C60H -142.6
C46H C36H C38H C28H -142.6
C46H C36H C38H C48H 0.0
C46H C37H C47H C43H 142.6
C46H C37H C47H C55H 0.0
C46H C54H C55H C47H 0.0
C46H C54H C55H C59H -142.6
C46H C54H C56H C48H 0.0
C46H C54H C56H C58H 138.2
C47H C37H C46H C36H -142.6
C47H C37H C46H C54H 0.0
C47H C43H C44H C34H 142.6
C47H C43H C44H C52H 0.0
C47H C55H C59H C52H 0.0
C47H C55H C59H C60H -138.2
C48H C42H C51H C49H -142.6
C48H C42H C51H C58H 0.0
C48H C56H C58H C51H 0.0
C48H C56H C58H C60H 142.6
C49H C50H C57H C53H -138.2
C49H C50H C57H C60H 0.0
C49H C51H C58H C56H 142.6
C49H C51H C58H C60H 0.0
C50H C40H C41H C31H -138.2
C50H C40H C41H C45H 0.0
C50H C49H C51H C42H 138.2
C50H C49H C51H C58H 0.0
C50H C57H C60H C58H 0.0
C50H C57H C60H C59H -142.6
C51H C42H C48H C38H 142.6
C51H C42H C48H C56H 0.0
C51H C49H C50H C40H -142.6
C51H C49H C50H C57H 0.0
C51H C58H C60H C57H 0.0
C51H C58H C60H C59H 138.2
C52H C53H C57H C50H 142.6
C52H C53H C57H C60H 0.0
C52H C59H C60H C57H 0.0
C52H C59H C60H C58H -142.6
C53H C52H C59H C55H -142.6
C53H C52H C59H C60H 0.0
C53H C57H C60H C58H 142.6
C53H C57H C60H C59H 0.0
C54H C55H C59H C52H 138.2
C54H C55H C59H C60H 0.0
C54H C56H C58H C51H -142.6
C54H C56H C58H C60H 0.0
C55H C54H C56H C48H -138.2
C55H C54H C56H C58H 0.0
C55H C59H C60H C57H 142.6
C55H C59H C60H C58H 0.0
C56H C54H C55H C47H 142.6
C56H C54H C55H C59H 0.0
C56H C58H C60H C57H -138.2
C56H C58H C60H C59H 0.0
C59H C52H C53H C45H 142.6
C59H C52H C53H C57H 0.0

loop_
_twin_individual_id
_twin_individual_mass_fraction_refined
1 0.550(4)
2 0.450(4)
